data_1576444
loop_
_publ_author_name
'Kurokawa, Kazuma'
'Kohyama, Aki'
'Kuroda, Yusuke'
'Tao-Kakuyama, Keisuke'
'Takikawa, Hiroshi'
'Takasu, Kiyosei'

_publ_section_title
;
 Self-induced charge transfer activation enables metal-free C-H coupling
 of polycyclic aromatic hydrocarbons under photo irradiation.
;
_journal_issue 10
_journal_name_full 'Chemical science'
_journal_page_first 4942
_journal_page_last 4947
_journal_paper_doi 10.1039/d5sc09144f
_journal_volume 17
_journal_year 2026
_chemical_formula_moiety '0.75(C H Cl3), 0.5(C60 H50 O4)'
_chemical_formula_sum 'C30.75 H25.75 Cl2.25 O2'
_chemical_formula_weight 507.02
_space_group_crystal_system monoclinic
_space_group_IT_number 14
_space_group_name_Hall '-P 2yn'
_space_group_name_H-M_alt 'P 1 21/n 1'
_atom_sites_solution_hydrogens mixed
_atom_sites_solution_primary iterative
_audit_creation_date 2025-06-02
_audit_creation_method
;
Olex2 1.3
(compiled 2020.11.12 svn.r5f609507 for OlexSys, GUI svn.r6408)
;
_audit_update_record
;
2025-10-27 deposited with the CCDC.	2026-02-06 downloaded from the CCDC.
;
_cell_angle_alpha 90
_cell_angle_beta 105.763(2)
_cell_angle_gamma 90
_cell_formula_units_Z 16
_cell_length_a 19.8054(5)
_cell_length_b 23.0253(5)
_cell_length_c 25.2516(6)
_cell_measurement_reflns_used 23153
_cell_measurement_temperature 93
_cell_measurement_theta_max 71.7740
_cell_measurement_theta_min 2.6190
_cell_volume 11082.3(5)
_computing_cell_refinement 'CrysAlisPro 1.171.41.122a (Rigaku OD, 2021)'
_computing_data_collection 'CrysAlisPro 1.171.41.122a (Rigaku OD, 2021)'
_computing_data_reduction 'CrysAlisPro 1.171.41.122a (Rigaku OD, 2021)'
_computing_molecular_graphics 'Olex2 1.3 (Dolomanov et al., 2009)'
_computing_publication_material 'Olex2 1.3 (Dolomanov et al., 2009)'
_computing_structure_refinement 'SHELXL 2018/3 (Sheldrick, 2015)'
_computing_structure_solution 'olex2.solve 1.3 (Bourhis et al., 2015)'
_diffrn_ambient_temperature 93
_diffrn_detector 'Hybrid Pixel Array Detector'
_diffrn_detector_area_resol_mean 5.8140
_diffrn_measured_fraction_theta_full 0.996
_diffrn_measured_fraction_theta_max 0.969
_diffrn_measurement_details
;
List of Runs (angles in degrees, time in seconds):

  # Type    Start    End  Width  t~exp~   \w     \q     \k     \f   Frames
#--------------------------------------------------------------------------
  1  \w    -84.00 -38.00   0.50    3.98    --    5.00  60.00  30.00   92
  2  \w    -84.00 -26.00   0.50    3.98    --    5.00  50.00  60.00  116
  3  \w    -84.00 -38.00   0.50    3.98    --    5.00  60.00 150.00   92
  4  \w    -84.00 -38.00   0.50    3.98    --    5.00  60.00   0.00   92
  5  \w    -84.00 -38.00   0.50    3.98    --    5.00  60.00  60.00   92
  6  \w     14.00  43.00   0.50    3.98    --  -46.80  46.00   3.34   58
  7  \w   -187.00 -38.00   0.50   15.91    --  -97.40  60.00 172.51  298
  8  \w   -187.00  -8.00   0.50   15.91    --  -97.40  14.00 161.11  358
  9  \w   -187.00 -29.00   0.50   15.91    --  -97.40  52.00 179.99  316
 10  \w   -187.00  -8.00   0.50   15.91    --  -97.40   0.00 120.00  358
 11  \w   -187.00 -38.00   0.50   15.91    --  -97.40  60.00 100.33  298
 12  \w   -187.00 -91.00   0.50   15.91    --  -97.40  60.00 107.48  192
 13  \w   -180.00-117.00   0.50   15.91    --  -97.40  47.00  91.19  126
;
_diffrn_measurement_device 'four-circle diffractometer'
_diffrn_measurement_device_type 'XtaLAB AFC11 (RCD3): quarter-chi single'
_diffrn_measurement_method '\w scans'
_diffrn_orient_matrix_type 'CrysAlisPro convention (1999,Acta A55,543-557)'
_diffrn_orient_matrix_UB_11 0.0254566000
_diffrn_orient_matrix_UB_12 0.0000774000
_diffrn_orient_matrix_UB_13 0.0632436000
_diffrn_orient_matrix_UB_21 -0.0739968000
_diffrn_orient_matrix_UB_22 -0.0178136000
_diffrn_orient_matrix_UB_23 0.0027062000
_diffrn_orient_matrix_UB_31 0.0204982000
_diffrn_orient_matrix_UB_32 -0.0645585000
_diffrn_orient_matrix_UB_33 -0.0006036000
_diffrn_radiation_monochromator mirror
_diffrn_radiation_probe x-ray
_diffrn_radiation_type 'Cu K\a'
_diffrn_radiation_wavelength 1.54184
_diffrn_reflns_av_R_equivalents 0.0693
_diffrn_reflns_av_unetI/netI 0.0693
_diffrn_reflns_Laue_measured_fraction_full 0.996
_diffrn_reflns_Laue_measured_fraction_max 0.969
_diffrn_reflns_limit_h_max 16
_diffrn_reflns_limit_h_min -24
_diffrn_reflns_limit_k_max 19
_diffrn_reflns_limit_k_min -27
_diffrn_reflns_limit_l_max 31
_diffrn_reflns_limit_l_min -30
_diffrn_reflns_number 84896
_diffrn_reflns_point_group_measured_fraction_full 0.996
_diffrn_reflns_point_group_measured_fraction_max 0.969
_diffrn_reflns_theta_full 67.684
_diffrn_reflns_theta_max 72.813
_diffrn_reflns_theta_min 2.644
_diffrn_source 'Rotating-anode X-ray tube'
_diffrn_source_type 'Rigaku (Cu) X-ray Source'
_exptl_absorpt_coefficient_mu 2.516
_exptl_absorpt_correction_T_max 1.00000
_exptl_absorpt_correction_T_min 0.78397
_exptl_absorpt_correction_type multi-scan
_exptl_absorpt_process_details
;
CrysAlisPro 1.171.41.122a (Rigaku Oxford Diffraction, 2021)
Empirical absorption correction using spherical harmonics,
implemented in SCALE3 ABSPACK scaling algorithm.
;
_exptl_crystal_colour 'orangish yellow'
_exptl_crystal_colour_modifier orangish
_exptl_crystal_colour_primary yellow
_exptl_crystal_density_diffrn 1.216
_exptl_crystal_description needle
_exptl_crystal_F_000 4232
_exptl_crystal_size_max 0.4
_exptl_crystal_size_mid 0.2
_exptl_crystal_size_min 0.2
_refine_diff_density_max 0.889
_refine_diff_density_min -0.711
_refine_diff_density_rms 0.074
_refine_ls_extinction_method none
_refine_ls_goodness_of_fit_ref 1.079
_refine_ls_hydrogen_treatment mixed
_refine_ls_matrix_type full
_refine_ls_number_parameters 1285
_refine_ls_number_reflns 21400
_refine_ls_number_restraints 24
_refine_ls_restrained_S_all 1.079
_refine_ls_R_factor_all 0.1139
_refine_ls_R_factor_gt 0.0901
_refine_ls_shift/su_max 0.003
_refine_ls_shift/su_mean 0.001
_refine_ls_structure_factor_coef Fsqd
_refine_ls_weighting_details 'w=1/[\s^2^(Fo^2^)+(0.1631P)^2^+5.1932P] where P=(Fo^2^+2Fc^2^)/3'
_refine_ls_weighting_scheme calc
_refine_ls_wR_factor_gt 0.2739
_refine_ls_wR_factor_ref 0.2934
_reflns_Friedel_coverage 0.000
_reflns_number_gt 14230
_reflns_number_total 21400
_reflns_threshold_expression 'I > 2\s(I)'
_cod_data_source_file d5sc09144f2.cif
_cod_data_source_block 221214kk2_auto
_cod_depositor_comments 'Adding full bibliography for 1576439--1576445.cif.'
_cod_database_code 1576444
_shelx_shelxl_version_number 2018/3
_chemical_oxdiff_formula 'C11 H10 N O'
_shelx_space_group_comment
;
The symmetry employed for this shelxl refinement is uniquely defined
by the following loop, which should always be used as a source of
symmetry information in preference to the above space-group names.
They are only intended as comments.
;
_reflns_odcompleteness_completeness 99.57
_reflns_odcompleteness_iscentric 1
_reflns_odcompleteness_theta 66.97
_olex2_refinement_description
;
1. Fixed Uiso
 At 1.2 times of:
  All C(H) groups
 At 1.5 times of:
  All C(H,H,H) groups
2. Rigid bond restraints
 C03Y, C03Z, C040, C044, C045
 with sigma for 1-2 distances of 0.01 and sigma for 1-3 distances of 0.01
3. Uiso/Uaniso restraints and constraints
C03Y \\sim C03Z \\sim C040 \\sim C045: within 2A with sigma of 0.04 and sigma
for terminal atoms of 0.08 within 2A
4. Rigid body (RIGU) restrains
 C03Y, C040, C045, C046
 with sigma for 1-2 distances of 0.004 and sigma for 1-3 distances of 0.004
5.a Ternary CH refined with riding coordinates:
 C03H(H10), C03V(H11), C03W(H12)
5.b Aromatic/amide H refined with riding coordinates:
 C00U(H00U), C01G(H01G), C01H(H01H), C01L(H01L), C01P(H01P), C01Q(H01Q),
 C01R(H01R), C01S(H01S), C01T(H01T), C01U(H01U), C029(H029), C02B(H02B),
 C02C(H02C), C02F(H02F), C02G(H02G), C02H(H02H), C02J(H02J), C02L(H02L),
 C02N(H02N), C02O(H02O), C02Q(H02Q), C02R(H02R), C02T(H02T), C02U(H02U),
 C02V(H02V), C02W(H02W), C02X(H02X), C02Y(H02Y), C02Z(H02Z), C030(H030),
 C034(H034), C035(H035), C037(H037), C03A(H1), C03B(H03G), C03C(H2), C03G(H4),
 C03I(H5), C03K(H6)
5.c Idealised Me refined as rotating group:
 C031(H03A,H03B,H03C), C032(H03D,H03E,H03F), C036(H03,H,HA), C03D(H3,HB,HC),
 C03E(H03H,H03I,H03J), C03J(H03K,H03L,H03M), C03N(H03N,H03O,H03P), C03O(H03Q,
 H03R,H03S), C03P(H03T,H03U,H03V), C03R(H7,HD,HE), C03S(H8,HF,HG), C03T(H03W,
 H03X,H03Y), C03U(H03Z,HH,HI), C03Z(H9,HJ,HK), C040(H04A,H04B,H04C), C043(H04D,
 H04E,H04F), C044(H04G,H04H,H04I), C045(H04J,H04K,H04L), C046(H04M,H04N,H04O),
 C047(H04P,H04Q,H04R)
;
_smtbx_masks_void_probe_radius 1.2
_smtbx_masks_void_truncation_radius 1.2
_olex2_submission_special_instructions 'No special instructions were received'
_oxdiff_exptl_absorpt_empirical_details
;
Empirical correction (ABSPACK) includes:
- Absorption correction using spherical harmonics
- Frame scaling
;
_oxdiff_exptl_absorpt_empirical_full_max 2.434
_oxdiff_exptl_absorpt_empirical_full_min 0.382

loop_
_space_group_symop_operation_xyz
'x, y, z'
'-x+1/2, y+1/2, -z+1/2'
'-x, -y, -z'
'x-1/2, -y-1/2, z-1/2'

loop_
_atom_site_label
_atom_site_type_symbol
_atom_site_fract_x
_atom_site_fract_y
_atom_site_fract_z
_atom_site_U_iso_or_equiv
_atom_site_adp_type
_atom_site_occupancy
_atom_site_site_symmetry_order
_atom_site_calc_flag
_atom_site_refinement_flags_posn
_atom_site_refinement_flags_adp
_atom_site_refinement_flags_occupancy
_atom_site_disorder_assembly
_atom_site_disorder_group
Cl16 Cl 0.63805(6) 0.68494(6) 0.46116(6) 0.0824(4) Uani 1 1 d . . . . .
Cl17 Cl 0.64436(7) 0.78276(6) 0.39225(6) 0.0813(4) Uani 1 1 d . . . . .
Cl8 Cl 0.85208(7) 0.79991(6) 0.07800(6) 0.0815(4) Uani 1 1 d . . . . .
Cl6 Cl 0.98654(7) 0.74498(7) 0.08276(7) 0.0905(4) Uani 1 1 d . . . . .
Cl15 Cl 0.50938(7) 0.73166(7) 0.38897(7) 0.0967(4) Uani 1 1 d . . . . .
Cl7 Cl 0.85829(8) 0.70131(8) 0.00892(7) 0.1013(5) Uani 1 1 d . . . . .
Cl Cl 1.02334(8) 0.58118(7) 0.36481(7) 0.0930(4) Uani 1 1 d . . . . .
Cl1 Cl 0.97081(9) 0.49505(8) 0.42613(7) 0.1048(5) Uani 1 1 d . . . . .
Cl2 Cl 1.05857(10) 0.46065(9) 0.35821(11) 0.1375(8) Uani 1 1 d . . . . .
O00E O 0.83903(13) 0.55062(12) 0.31814(10) 0.0524(6) Uani 1 1 d . . . . .
O00H O 0.51386(15) 0.37080(14) 0.32566(12) 0.0641(8) Uani 1 1 d . . . . .
O00I O 0.98508(15) 0.37296(14) 0.18629(12) 0.0635(7) Uani 1 1 d . . . . .
O00J O 0.69768(14) 0.20558(14) 0.32095(12) 0.0629(7) Uani 1 1 d . . . . .
O00K O 0.81173(14) 0.20024(14) 0.21605(12) 0.0632(7) Uani 1 1 d . . . . .
O00L O 0.65973(16) 0.55308(15) 0.19103(11) 0.0678(8) Uani 1 1 d . . . . .
O00M O 0.89809(15) 0.39011(15) 0.47595(12) 0.0685(8) Uani 1 1 d . . . . .
O00N O 0.59955(18) 0.36357(16) 0.04249(12) 0.0770(9) Uani 1 1 d . . . . .
C00O C 0.70454(19) 0.50099(17) 0.38173(14) 0.0464(8) Uani 1 1 d . . . . .
C00P C 0.88581(19) 0.29932(18) 0.35594(16) 0.0514(9) Uani 1 1 d . . . . .
C00Q C 0.77825(19) 0.52340(17) 0.32284(15) 0.0481(8) Uani 1 1 d . . . . .
C00R C 0.67292(19) 0.49505(18) 0.42751(15) 0.0491(8) Uani 1 1 d . . . . .
C00S C 0.66406(19) 0.46617(17) 0.33841(15) 0.0486(8) Uani 1 1 d . . . . .
C00T C 0.93526(19) 0.26528(17) 0.33818(15) 0.0490(8) Uani 1 1 d . . . . .
C00U C 0.76252(19) 0.52858(17) 0.37367(14) 0.0479(8) Uani 1 1 d . . . . .
H00U H 0.791858 0.551075 0.402377 0.057 Uiso 1 1 calc R U . . .
C00V C 0.6895(2) 0.28991(18) 0.19821(16) 0.0524(9) Uani 1 1 d . . . . .
C00W C 1.00217(19) 0.27240(18) 0.37980(16) 0.0509(9) Uani 1 1 d . . . . .
C00X C 0.8249(2) 0.49190(19) 0.07985(14) 0.0525(9) Uani 1 1 d . . . . .
C00Y C 0.6189(2) 0.28301(18) 0.16950(16) 0.0528(9) Uani 1 1 d . . . . .
C00Z C 0.6920(2) 0.52252(18) 0.48062(16) 0.0520(9) Uani 1 1 d . . . . .
C010 C 0.67893(19) 0.46136(17) 0.28799(15) 0.0486(8) Uani 1 1 d . . . . .
C011 C 0.7902(2) 0.49727(18) 0.12422(14) 0.0506(9) Uani 1 1 d . . . . .
C012 C 0.6099(2) 0.43718(18) 0.35440(16) 0.0520(9) Uani 1 1 d . . . . .
C013 C 0.8284(2) 0.46144(17) 0.16771(15) 0.0501(9) Uani 1 1 d . . . . .
C014 C 0.5712(2) 0.25068(18) 0.19152(17) 0.0534(9) Uani 1 1 d . . . . .
C015 C 0.6171(2) 0.45586(18) 0.41225(15) 0.0511(9) Uani 1 1 d . . . . .
C016 C 0.81453(19) 0.30034(17) 0.32781(15) 0.0484(8) Uani 1 1 d . . . . .
C017 C 0.79080(19) 0.26593(18) 0.27995(16) 0.0521(9) Uani 1 1 d . . . . .
C018 C 0.8792(2) 0.45209(19) 0.09578(15) 0.0533(9) Uani 1 1 d . . . . .
C019 C 0.7375(2) 0.49195(17) 0.27941(15) 0.0486(8) Uani 1 1 d . . . . .
C01A C 0.71479(19) 0.26317(18) 0.24967(15) 0.0495(8) Uani 1 1 d . . . . .
C01B C 0.56714(19) 0.40080(18) 0.31433(16) 0.0521(9) Uani 1 1 d . . . . .
C01C C 0.8126(2) 0.45820(17) 0.21844(15) 0.0490(8) Uani 1 1 d . . . . .
C01E C 0.9194(2) 0.4362(2) 0.05796(16) 0.0555(9) Uani 1 1 d . . . . .
C01F C 0.8837(2) 0.43299(18) 0.15348(15) 0.0523(9) Uani 1 1 d . . . . .
C01G C 0.8576(2) 0.42275(18) 0.25880(16) 0.0514(9) Uani 1 1 d . . . . .
H01G H 0.849752 0.418773 0.294103 0.062 Uiso 1 1 calc R U . . .
C01H C 0.91102(19) 0.23257(18) 0.29086(16) 0.0520(9) Uani 1 1 d . . . . .
H01H H 0.942984 0.209889 0.277537 0.062 Uiso 1 1 calc R U . . .
C01J C 0.5778(2) 0.4412(2) 0.45099(17) 0.0567(10) Uani 1 1 d . . . . .
C01K C 0.9280(2) 0.3999(2) 0.19515(16) 0.0548(9) Uani 1 1 d . . . . .
C01L C 0.6343(2) 0.42389(19) 0.24841(16) 0.0537(9) Uani 1 1 d . . . . .
H01L H 0.641302 0.419433 0.212876 0.064 Uiso 1 1 calc R U . . .
C01M C 1.0823(2) 0.2158(2) 0.33738(18) 0.0587(10) Uani 1 1 d . . . . .
C01N C 1.1233(2) 0.25120(18) 0.43054(17) 0.0543(9) Uani 1 1 d . . . . .
C01O C 0.6688(2) 0.23102(18) 0.27144(16) 0.0520(9) Uani 1 1 d . . . . .
C01P C 0.7445(2) 0.56535(19) 0.49559(15) 0.0546(9) Uani 1 1 d . . . . .
H01P H 0.769229 0.576373 0.469761 0.066 Uiso 1 1 calc R U . . .
C01Q C 0.5968(2) 0.22547(18) 0.24283(17) 0.0530(9) Uani 1 1 d . . . . .
H01Q H 0.566136 0.204423 0.258906 0.064 Uiso 1 1 calc R U . . .
C01R C 0.5816(2) 0.39460(19) 0.26214(16) 0.0534(9) Uani 1 1 d . . . . .
H01R H 0.553246 0.368939 0.235856 0.064 Uiso 1 1 calc R U . . .
C01S C 0.7333(2) 0.52743(19) 0.13119(15) 0.0547(9) Uani 1 1 d . . . . .
H01S H 0.705976 0.551065 0.102442 0.066 Uiso 1 1 calc R U . . .
C01T C 0.7719(2) 0.33619(18) 0.35078(16) 0.0519(9) Uani 1 1 d . . . . .
H01T H 0.723150 0.339669 0.333123 0.062 Uiso 1 1 calc R U . . .
C01U C 1.1656(2) 0.28758(19) 0.52755(18) 0.0582(10) Uani 1 1 d . . . . .
H01U H 1.207889 0.266556 0.531348 0.070 Uiso 1 1 calc R U . . .
C01V C 0.91760(19) 0.32730(18) 0.40652(15) 0.0507(9) Uani 1 1 d . . . . .
C01W C 0.7553(2) 0.49041(18) 0.22565(15) 0.0515(9) Uani 1 1 d . . . . .
C01X C 1.0492(2) 0.31507(17) 0.47184(16) 0.0519(9) Uani 1 1 d . . . . .
C01Y C 0.8737(2) 0.36070(19) 0.42811(16) 0.0553(9) Uani 1 1 d . . . . .
C01Z C 0.7161(2) 0.52269(19) 0.18192(16) 0.0558(9) Uani 1 1 d . . . . .
C020 C 0.5864(2) 0.30379(18) 0.11626(17) 0.0563(10) Uani 1 1 d . . . . .
C021 C 0.5042(2) 0.25228(19) 0.14948(17) 0.0563(10) Uani 1 1 d . . . . .
C022 C 0.99305(19) 0.30805(17) 0.42197(16) 0.0502(9) Uani 1 1 d . . . . .
C023 C 0.6544(2) 0.5083(2) 0.51908(16) 0.0573(10) Uani 1 1 d . . . . .
C025 C 0.9051(2) 0.4640(2) 0.00634(17) 0.0598(10) Uani 1 1 d . . . . .
C026 C 1.1130(2) 0.28437(18) 0.47668(16) 0.0520(9) Uani 1 1 d . . . . .
C027 C 0.5977(2) 0.4658(2) 0.50455(17) 0.0589(10) Uani 1 1 d . . . . .
C028 C 0.8393(2) 0.23269(18) 0.26233(16) 0.0531(9) Uani 1 1 d . . . . .
C029 C 0.9123(2) 0.39424(19) 0.24700(16) 0.0541(9) Uani 1 1 d . . . . .
H029 H 0.940984 0.369753 0.274268 0.065 Uiso 1 1 calc R U . . .
C02A C 0.8097(2) 0.5216(2) 0.02776(16) 0.0586(10) Uani 1 1 d . . . . .
C02B C 0.8007(2) 0.36568(19) 0.39817(16) 0.0544(9) Uani 1 1 d . . . . .
H02B H 0.771442 0.390642 0.412201 0.065 Uiso 1 1 calc R U . . .
C02C C 0.7293(2) 0.32483(19) 0.17082(16) 0.0572(10) Uani 1 1 d . . . . .
H02C H 0.777641 0.331550 0.187869 0.069 Uiso 1 1 calc R U . . .
C02D C 0.4368(2) 0.2279(2) 0.15076(19) 0.0618(11) Uani 1 1 d . . . . .
C02E C 0.5125(2) 0.28143(19) 0.10315(17) 0.0587(10) Uani 1 1 d . . . . .
C02F C 0.7614(2) 0.5920(2) 0.54680(17) 0.0602(10) Uani 1 1 d . . . . .
H02F H 0.797286 0.620534 0.555569 0.072 Uiso 1 1 calc R U . . .
C02G C 0.9714(2) 0.3925(2) 0.06955(18) 0.0632(11) Uani 1 1 d . . . . .
H02G H 0.981140 0.372648 0.103782 0.076 Uiso 1 1 calc R U . . .
C02H C 0.6993(2) 0.3483(2) 0.12139(17) 0.0607(10) Uani 1 1 d . . . . .
H02H H 0.726676 0.372556 0.104896 0.073 Uiso 1 1 calc R U . . .
C02I C 0.7257(2) 0.5769(2) 0.58549(17) 0.0632(11) Uani 1 1 d . . . . .
C02J C 0.9451(2) 0.4487(2) -0.02983(17) 0.0655(11) Uani 1 1 d . . . . .
H02J H 0.936700 0.468314 -0.064132 0.079 Uiso 1 1 calc R U . . .
C02K C 0.8495(2) 0.5083(2) -0.00927(16) 0.0585(10) Uani 1 1 d . . . . .
C02L C 0.9951(2) 0.4072(2) -0.01748(18) 0.0668(12) Uani 1 1 d . . . . .
H02L H 1.021356 0.397853 -0.042726 0.080 Uiso 1 1 calc R U . . .
C02M C 0.6268(2) 0.3377(2) 0.09242(17) 0.0618(11) Uani 1 1 d . . . . .
C02N C 0.4836(2) 0.3891(2) 0.4759(2) 0.0704(12) Uani 1 1 d . . . . .
H02N H 0.444682 0.363326 0.466037 0.084 Uiso 1 1 calc R U . . .
C02O C 1.0436(2) 0.3491(2) 0.51736(18) 0.0649(11) Uani 1 1 d . . . . .
H02O H 1.002315 0.371331 0.514608 0.078 Uiso 1 1 calc R U . . .
C02P C 0.3902(2) 0.2580(2) 0.0532(2) 0.0713(13) Uani 1 1 d . . . . .
C02Q C 0.7576(3) 0.5654(2) 0.01194(16) 0.0679(12) Uani 1 1 d . . . . .
H02Q H 0.731347 0.576403 0.036728 0.081 Uiso 1 1 calc R U . . .
C02R C 1.1585(2) 0.3188(2) 0.57053(18) 0.0621(10) Uani 1 1 d . . . . .
H02R H 1.194708 0.319511 0.604077 0.075 Uiso 1 1 calc R U . . .
C02S C 0.4555(2) 0.2838(2) 0.05317(19) 0.0670(12) Uani 1 1 d . . . . .
C02T C 1.0078(2) 0.3781(2) 0.03287(19) 0.0686(12) Uani 1 1 d . . . . .
H02T H 1.042090 0.348171 0.041520 0.082 Uiso 1 1 calc R U . . .
C02U C 0.5201(2) 0.4022(2) 0.4383(2) 0.0702(12) Uani 1 1 d . . . . .
H02U H 0.506347 0.384689 0.402950 0.084 Uiso 1 1 calc R U . . .
C02V C 0.5578(2) 0.4520(2) 0.54126(19) 0.0707(13) Uani 1 1 d . . . . .
H02V H 0.569143 0.470146 0.576360 0.085 Uiso 1 1 calc R U . . .
C02W C 0.5032(3) 0.4134(2) 0.5281(2) 0.0750(14) Uani 1 1 d . . . . .
H02W H 0.479067 0.403251 0.554575 0.090 Uiso 1 1 calc R U . . .
C02X C 0.8336(3) 0.5368(2) -0.06027(17) 0.0673(12) Uani 1 1 d . . . . .
H02X H 0.860443 0.527562 -0.085113 0.081 Uiso 1 1 calc R U . . .
C02Y C 0.6737(2) 0.5358(2) 0.57073(18) 0.0664(12) Uani 1 1 d . . . . .
H02Y H 0.649366 0.525365 0.596949 0.080 Uiso 1 1 calc R U . . .
C02Z C 0.4244(2) 0.2044(2) 0.1980(2) 0.0705(12) Uani 1 1 d . . . . .
H02Z H 0.461801 0.202501 0.230754 0.085 Uiso 1 1 calc R U . . .
C030 C 1.0965(2) 0.3505(2) 0.56492(18) 0.0665(11) Uani 1 1 d . . . . .
H030 H 1.091258 0.373357 0.594876 0.080 Uiso 1 1 calc R U . . .
C031 C 0.4709(2) 0.3334(2) 0.2847(2) 0.0736(13) Uani 1 1 d . . . . .
H03A H 0.448249 0.356155 0.251860 0.110 Uiso 1 1 calc R U . . .
H03B H 0.434874 0.315268 0.299256 0.110 Uiso 1 1 calc R U . . .
H03C H 0.500134 0.303105 0.274860 0.110 Uiso 1 1 calc R U . . .
C032 C 0.8272(2) 0.6049(2) 0.29174(18) 0.0645(11) Uani 1 1 d . . . . .
H03D H 0.800716 0.599501 0.253209 0.097 Uiso 1 1 calc R U . . .
H03E H 0.872354 0.623343 0.293368 0.097 Uiso 1 1 calc R U . . .
H03F H 0.800439 0.629683 0.310238 0.097 Uiso 1 1 calc R U . . .
C033 C 0.3806(2) 0.2309(2) 0.1018(2) 0.0714(13) Uani 1 1 d . . . . .
C034 C 1.1885(2) 0.2237(2) 0.4326(2) 0.0657(11) Uani 1 1 d . . . . .
H034 H 1.225533 0.226576 0.465540 0.079 Uiso 1 1 calc R U . . .
C035 C 1.1454(3) 0.1902(2) 0.3412(2) 0.0731(13) Uani 1 1 d . . . . .
H035 H 1.152552 0.169780 0.310533 0.088 Uiso 1 1 calc R U . . .
C036 C 0.8563(2) 0.1597(2) 0.19965(19) 0.0666(11) Uani 1 1 d . . . . .
H03 H 0.830604 0.141013 0.165209 0.100 Uiso 1 1 calc R U . . .
H H 0.871703 0.130190 0.228341 0.100 Uiso 1 1 calc R U . . .
HA H 0.897314 0.180033 0.194084 0.100 Uiso 1 1 calc R U . . .
C037 C 0.3441(3) 0.2854(3) -0.0434(2) 0.0830(16) Uani 1 1 d . . . . .
H037 H 0.305734 0.287555 -0.075561 0.100 Uiso 1 1 calc R U . . .
C038 C 1.1999(3) 0.1937(2) 0.3896(2) 0.0759(14) Uani 1 1 d . . . . .
C039 C 0.7812(3) 0.5772(3) -0.07605(17) 0.0751(13) Uani 1 1 d . . . . .
C03A C 0.4635(3) 0.3065(2) 0.0032(2) 0.0720(13) Uani 1 1 d . . . . .
H1 H 0.507791 0.321529 0.002293 0.086 Uiso 1 1 calc R U . . .
C03B C 0.7444(3) 0.5922(3) -0.03819(18) 0.0773(14) Uani 1 1 d . . . . .
H03G H 0.709448 0.621532 -0.047397 0.093 Uiso 1 1 calc R U . . .
C03C C 0.3352(3) 0.2608(3) 0.0034(2) 0.0828(16) Uani 1 1 d . . . . .
H2 H 0.290635 0.245011 0.002722 0.099 Uiso 1 1 calc R U . . .
C03D C 0.6544(3) 0.1706(3) 0.3444(2) 0.0751(13) Uani 1 1 d . . . . .
H3 H 0.636017 0.137919 0.319822 0.113 Uiso 1 1 calc R U . . .
HB H 0.615209 0.193899 0.349508 0.113 Uiso 1 1 calc R U . . .
HC H 0.681929 0.155731 0.380119 0.113 Uiso 1 1 calc R U . . .
C03E C 1.0291(3) 0.3397(3) 0.2294(2) 0.0808(15) Uani 1 1 d . . . . .
H03H H 1.069186 0.325044 0.217641 0.121 Uiso 1 1 calc R U . . .
H03I H 1.002503 0.306973 0.238238 0.121 Uiso 1 1 calc R U . . .
H03J H 1.046028 0.364231 0.262043 0.121 Uiso 1 1 calc R U . . .
C03F C 0.7437(3) 0.6043(3) 0.64316(19) 0.0773(14) Uani 1 1 d . . . . .
C03G C 0.3152(3) 0.2078(3) 0.1037(3) 0.0877(17) Uani 1 1 d . . . . .
H4 H 0.277561 0.208921 0.071060 0.105 Uiso 1 1 calc R U . . .
C03H C 0.5941(2) 0.7476(2) 0.4302(2) 0.0752(13) Uani 1 1 d . . . . .
H10 H 0.589540 0.774447 0.460163 0.090 Uiso 1 1 calc R U . . .
C03I C 0.4090(3) 0.3074(3) -0.0441(2) 0.0843(16) Uani 1 1 d . . . . .
H5 H 0.415819 0.322926 -0.077063 0.101 Uiso 1 1 calc R U . . .
C03J C 0.8014(3) 0.6478(3) 0.6517(2) 0.0825(15) Uani 1 1 d . . . . .
H03K H 0.843010 0.629420 0.645171 0.124 Uiso 1 1 calc R U . . .
H03L H 0.812613 0.662336 0.689578 0.124 Uiso 1 1 calc R U . . .
H03M H 0.786425 0.680175 0.626023 0.124 Uiso 1 1 calc R U . . .
C03K C 0.3594(3) 0.1840(2) 0.1983(3) 0.0806(14) Uani 1 1 d . . . . .
H6 H 0.352041 0.169604 0.231569 0.097 Uiso 1 1 calc R U . . .
C03L C 0.7629(3) 0.6027(3) -0.13471(18) 0.0881(17) Uani 1 1 d . . . . .
C03N C 0.6301(3) 0.5982(3) 0.1538(2) 0.0849(16) Uani 1 1 d . . . . .
H03N H 0.609191 0.581668 0.117225 0.127 Uiso 1 1 calc R U . . .
H03O H 0.666912 0.625901 0.151692 0.127 Uiso 1 1 calc R U . . .
H03P H 0.593880 0.618235 0.166604 0.127 Uiso 1 1 calc R U . . .
C03O C 0.6799(3) 0.6281(3) 0.6555(2) 0.0940(19) Uani 1 1 d . . . . .
H03Q H 0.659706 0.658658 0.628867 0.141 Uiso 1 1 calc R U . . .
H03R H 0.692457 0.644349 0.692723 0.141 Uiso 1 1 calc R U . . .
H03S H 0.645465 0.596929 0.652901 0.141 Uiso 1 1 calc R U . . .
C03P C 0.8269(3) 0.6248(3) -0.1492(2) 0.0865(16) Uani 1 1 d . . . . .
H03T H 0.847220 0.657063 -0.124794 0.130 Uiso 1 1 calc R U . . .
H03U H 0.813754 0.638309 -0.187475 0.130 Uiso 1 1 calc R U . . .
H03V H 0.861390 0.593437 -0.144931 0.130 Uiso 1 1 calc R U . . .
C03Q C 0.3030(3) 0.1840(3) 0.1496(3) 0.0973(19) Uani 1 1 d . . . . .
C03R C 0.6444(3) 0.3947(3) 0.0161(2) 0.0872(16) Uani 1 1 d . . . . .
H7 H 0.617611 0.405800 -0.021096 0.131 Uiso 1 1 calc R U . . .
HD H 0.683739 0.369770 0.014105 0.131 Uiso 1 1 calc R U . . .
HE H 0.662386 0.429617 0.037460 0.131 Uiso 1 1 calc R U . . .
C03S C 0.8501(3) 0.4226(3) 0.4980(2) 0.102(2) Uani 1 1 d . . . . .
H8 H 0.826444 0.451895 0.471224 0.152 Uiso 1 1 calc R U . . .
HF H 0.875966 0.441825 0.532123 0.152 Uiso 1 1 calc R U . . .
HG H 0.815126 0.396229 0.505786 0.152 Uiso 1 1 calc R U . . .
C03T C 0.7734(3) 0.5542(3) 0.6866(2) 0.0892(16) Uani 1 1 d . . . . .
H03W H 0.735339 0.527338 0.687681 0.134 Uiso 1 1 calc R U . . .
H03X H 0.792611 0.571280 0.723166 0.134 Uiso 1 1 calc R U . . .
H03Y H 0.810446 0.532973 0.675828 0.134 Uiso 1 1 calc R U . . .
C03U C 0.7308(3) 0.5532(3) -0.1750(2) 0.100(2) Uani 1 1 d . . . . .
H03Z H 0.767122 0.524421 -0.175454 0.150 Uiso 1 1 calc R U . . .
HH H 0.711978 0.569161 -0.212096 0.150 Uiso 1 1 calc R U . . .
HI H 0.692888 0.534535 -0.163136 0.150 Uiso 1 1 calc R U . . .
C03V C 0.9025(3) 0.7637(3) 0.0398(2) 0.0941(18) Uani 1 1 d . . . . .
H11 H 0.908758 0.790384 0.010202 0.113 Uiso 1 1 calc R U . . .
C03W C 0.9941(3) 0.5090(3) 0.3657(3) 0.0919(17) Uani 1 1 d . . . . .
H12 H 0.951631 0.503569 0.333975 0.110 Uiso 1 1 calc R U . . .
C03Y C 1.2712(3) 0.1660(4) 0.3925(3) 0.116(2) Uani 1 1 d . U . . .
C03Z C 1.3246(3) 0.1745(3) 0.4478(3) 0.113(2) Uani 1 1 d . U . . .
H9 H 1.337692 0.215588 0.452617 0.169 Uiso 1 1 calc R U . . .
HJ H 1.366390 0.151095 0.449306 0.169 Uiso 1 1 calc R U . . .
HK H 1.304105 0.162301 0.477286 0.169 Uiso 1 1 calc R U . . .
C040 C 0.7079(4) 0.6512(4) -0.1419(2) 0.127(3) Uani 1 1 d . . . . .
H04A H 0.663903 0.634916 -0.137603 0.190 Uiso 1 1 calc R U . . .
H04B H 0.699630 0.668245 -0.178629 0.190 Uiso 1 1 calc R U . . .
H04C H 0.724915 0.681220 -0.113977 0.190 Uiso 1 1 calc R U . . .
C042 C 0.2296(4) 0.1635(5) 0.1504(3) 0.130(3) Uani 1 1 d . . . . .
C043 C 0.2015(4) 0.2018(5) 0.1902(4) 0.144(4) Uani 1 1 d . . . . .
H04D H 0.237424 0.204960 0.225508 0.216 Uiso 1 1 calc R U . . .
H04E H 0.159170 0.183986 0.196120 0.216 Uiso 1 1 calc R U . . .
H04F H 0.190208 0.240529 0.174285 0.216 Uiso 1 1 calc R U . . .
C044 C 0.2347(4) 0.1033(5) 0.1679(6) 0.182(5) Uani 1 1 d . . . . .
H04G H 0.255235 0.080227 0.143554 0.273 Uiso 1 1 calc R U . . .
H04H H 0.187838 0.088433 0.166240 0.273 Uiso 1 1 calc R U . . .
H04I H 0.264616 0.100553 0.205742 0.273 Uiso 1 1 calc R U . . .
C045 C 1.2591(4) 0.1006(4) 0.3851(4) 0.169(4) Uani 1 1 d . U . . .
H04J H 1.243510 0.085123 0.415930 0.253 Uiso 1 1 calc R U . . .
H04K H 1.303010 0.081551 0.384013 0.253 Uiso 1 1 calc R U . . .
H04L H 1.223147 0.093146 0.350545 0.253 Uiso 1 1 calc R U . . .
C046 C 1.3002(4) 0.1922(5) 0.3473(4) 0.164(4) Uani 1 1 d . . . . .
H04M H 1.266838 0.185443 0.311312 0.245 Uiso 1 1 calc R U . . .
H04N H 1.345178 0.173978 0.348263 0.245 Uiso 1 1 calc R U . . .
H04O H 1.306975 0.234117 0.353461 0.245 Uiso 1 1 calc R U . . .
C047 C 0.1745(4) 0.1705(5) 0.0933(4) 0.158(4) Uani 1 1 d . . . . .
H04P H 0.171526 0.211512 0.082391 0.238 Uiso 1 1 calc R U . . .
H04Q H 0.128503 0.157286 0.095962 0.238 Uiso 1 1 calc R U . . .
H04R H 0.188865 0.147275 0.065729 0.238 Uiso 1 1 calc R U . . .
C1 C 1.0682(2) 0.24620(18) 0.38187(17) 0.0551(9) Uani 1 1 d . . . . .
H01M H 1.046(2) 0.211(2) 0.302(2) 0.070(13) Uiso 1 1 d . . . . .

loop_
_atom_site_aniso_label
_atom_site_aniso_U_11
_atom_site_aniso_U_22
_atom_site_aniso_U_33
_atom_site_aniso_U_23
_atom_site_aniso_U_13
_atom_site_aniso_U_12
Cl16 0.0586(7) 0.0883(9) 0.1037(9) 0.0238(7) 0.0282(6) 0.0004(6)
Cl17 0.0679(7) 0.0856(9) 0.0963(9) 0.0176(7) 0.0324(6) 0.0030(6)
Cl8 0.0641(7) 0.0951(9) 0.0915(8) -0.0174(7) 0.0314(6) -0.0027(6)
Cl6 0.0637(7) 0.0934(10) 0.1119(10) -0.0047(8) 0.0194(7) 0.0004(7)
Cl15 0.0573(7) 0.1060(11) 0.1194(11) 0.0095(9) 0.0114(7) -0.0021(7)
Cl7 0.0704(8) 0.1343(13) 0.1023(10) -0.0407(9) 0.0286(7) 0.0004(8)
Cl 0.0847(9) 0.0908(10) 0.1069(10) -0.0065(8) 0.0318(8) -0.0135(7)
Cl1 0.1023(11) 0.1021(11) 0.1051(11) 0.0178(9) 0.0197(9) -0.0025(9)
Cl2 0.0872(11) 0.1220(15) 0.195(2) -0.0432(14) 0.0239(12) 0.0277(10)
O00E 0.0465(14) 0.0587(16) 0.0560(14) 0.0004(12) 0.0211(11) -0.0056(12)
O00H 0.0488(15) 0.080(2) 0.0670(17) -0.0207(15) 0.0223(13) -0.0164(14)
O00I 0.0505(16) 0.084(2) 0.0584(15) 0.0060(14) 0.0194(12) 0.0122(15)
O00J 0.0465(15) 0.081(2) 0.0607(16) 0.0097(14) 0.0137(12) 0.0007(14)
O00K 0.0455(15) 0.080(2) 0.0641(16) -0.0167(14) 0.0154(12) 0.0014(14)
O00L 0.0684(19) 0.085(2) 0.0545(15) 0.0117(14) 0.0249(14) 0.0272(16)
O00M 0.0483(16) 0.092(2) 0.0609(16) -0.0145(15) 0.0072(13) 0.0155(15)
O00N 0.076(2) 0.096(3) 0.0542(16) 0.0089(16) 0.0098(15) 0.0028(18)
C00O 0.0412(19) 0.053(2) 0.0467(18) 0.0004(15) 0.0143(15) 0.0041(16)
C00P 0.0393(19) 0.060(2) 0.057(2) 0.0077(17) 0.0169(16) 0.0049(17)
C00Q 0.0434(19) 0.054(2) 0.0490(18) 0.0015(16) 0.0159(15) -0.0002(16)
C00R 0.0389(18) 0.062(2) 0.0479(18) -0.0066(16) 0.0152(15) 0.0009(16)
C00S 0.0410(19) 0.058(2) 0.0469(18) -0.0007(16) 0.0126(15) 0.0010(16)
C00T 0.0419(19) 0.052(2) 0.055(2) 0.0050(16) 0.0166(16) 0.0017(16)
C00U 0.0417(19) 0.057(2) 0.0455(18) -0.0022(16) 0.0133(15) -0.0025(16)
C00V 0.043(2) 0.057(2) 0.058(2) -0.0117(17) 0.0143(16) 0.0033(17)
C00W 0.0376(18) 0.057(2) 0.059(2) 0.0088(17) 0.0131(16) 0.0040(16)
C00X 0.048(2) 0.069(3) 0.0410(17) -0.0051(17) 0.0142(15) -0.0039(18)
C00Y 0.043(2) 0.062(2) 0.052(2) -0.0092(17) 0.0099(16) -0.0010(17)
C00Z 0.047(2) 0.059(2) 0.054(2) -0.0051(17) 0.0204(16) -0.0028(17)
C010 0.0437(19) 0.055(2) 0.0467(18) 0.0000(16) 0.0120(15) 0.0044(16)
C011 0.049(2) 0.059(2) 0.0431(18) -0.0024(16) 0.0111(15) -0.0049(17)
C012 0.0423(19) 0.060(2) 0.054(2) -0.0028(17) 0.0141(16) -0.0013(17)
C013 0.049(2) 0.055(2) 0.0493(19) -0.0031(16) 0.0186(16) -0.0056(17)
C014 0.043(2) 0.052(2) 0.065(2) -0.0141(18) 0.0153(17) 0.0012(17)
C015 0.044(2) 0.057(2) 0.054(2) -0.0075(17) 0.0166(16) -0.0061(17)
C016 0.0379(18) 0.055(2) 0.0523(19) 0.0034(16) 0.0124(15) 0.0013(16)
C017 0.0364(19) 0.063(2) 0.058(2) 0.0048(18) 0.0154(16) 0.0026(17)
C018 0.049(2) 0.065(2) 0.0480(19) -0.0038(17) 0.0162(16) -0.0045(18)
C019 0.047(2) 0.054(2) 0.0456(18) 0.0004(16) 0.0147(15) 0.0004(17)
C01A 0.0398(19) 0.057(2) 0.0509(19) -0.0036(16) 0.0120(15) 0.0045(16)
C01B 0.0398(19) 0.060(2) 0.059(2) -0.0079(18) 0.0163(16) -0.0026(17)
C01C 0.047(2) 0.054(2) 0.0476(18) 0.0011(16) 0.0152(15) -0.0043(17)
C01E 0.047(2) 0.070(3) 0.050(2) -0.0087(18) 0.0156(16) -0.0056(19)
C01F 0.046(2) 0.061(2) 0.0507(19) -0.0015(17) 0.0138(16) -0.0040(18)
C01G 0.048(2) 0.058(2) 0.0490(19) 0.0023(17) 0.0151(16) -0.0028(17)
C01H 0.0386(19) 0.060(2) 0.061(2) 0.0030(18) 0.0185(16) 0.0059(17)
C01J 0.046(2) 0.068(3) 0.060(2) -0.0082(19) 0.0216(17) -0.0068(19)
C01K 0.0415(19) 0.071(3) 0.053(2) -0.0030(18) 0.0159(16) -0.0026(18)
C01L 0.048(2) 0.066(3) 0.0484(19) -0.0011(17) 0.0151(16) 0.0004(18)
C01M 0.047(2) 0.071(3) 0.058(2) 0.001(2) 0.0137(18) 0.0127(19)
C01N 0.043(2) 0.052(2) 0.065(2) 0.0100(18) 0.0106(17) 0.0055(17)
C01O 0.0425(19) 0.057(2) 0.056(2) -0.0026(17) 0.0128(16) -0.0012(17)
C01P 0.049(2) 0.070(3) 0.0495(19) -0.0097(18) 0.0195(16) -0.0053(19)
C01Q 0.042(2) 0.057(2) 0.062(2) -0.0034(18) 0.0173(17) -0.0012(17)
C01R 0.045(2) 0.060(2) 0.055(2) -0.0067(17) 0.0115(16) 0.0015(17)
C01S 0.057(2) 0.065(3) 0.0436(18) 0.0017(17) 0.0159(16) 0.0051(19)
C01T 0.0399(19) 0.063(2) 0.055(2) 0.0051(17) 0.0156(16) 0.0042(17)
C01U 0.040(2) 0.063(3) 0.067(2) 0.010(2) 0.0073(17) 0.0014(18)
C01V 0.0407(19) 0.058(2) 0.054(2) 0.0014(17) 0.0145(15) 0.0066(17)
C01W 0.051(2) 0.057(2) 0.0482(19) -0.0030(17) 0.0159(16) 0.0010(17)
C01X 0.043(2) 0.052(2) 0.061(2) 0.0069(17) 0.0137(16) 0.0005(16)
C01Y 0.045(2) 0.068(3) 0.050(2) 0.0030(18) 0.0084(16) 0.0040(18)
C01Z 0.054(2) 0.066(3) 0.0499(19) -0.0029(18) 0.0178(17) 0.0085(19)
C020 0.054(2) 0.057(2) 0.056(2) -0.0075(18) 0.0125(18) 0.0017(19)
C021 0.043(2) 0.063(2) 0.060(2) -0.0127(19) 0.0089(17) -0.0001(18)
C022 0.0384(18) 0.056(2) 0.056(2) 0.0078(17) 0.0133(15) 0.0040(16)
C023 0.055(2) 0.069(3) 0.053(2) -0.0082(18) 0.0222(17) -0.005(2)
C025 0.053(2) 0.073(3) 0.056(2) -0.007(2) 0.0186(18) -0.010(2)
C026 0.0405(19) 0.053(2) 0.062(2) 0.0055(17) 0.0133(16) 0.0005(16)
C027 0.047(2) 0.075(3) 0.061(2) -0.008(2) 0.0250(18) -0.010(2)
C028 0.051(2) 0.053(2) 0.058(2) -0.0027(17) 0.0183(17) -0.0007(17)
C029 0.049(2) 0.060(2) 0.054(2) 0.0022(18) 0.0146(17) -0.0038(18)
C02A 0.057(2) 0.070(3) 0.049(2) -0.0053(19) 0.0139(17) -0.004(2)
C02B 0.0404(19) 0.067(3) 0.056(2) 0.0002(18) 0.0132(16) 0.0111(18)
C02C 0.047(2) 0.068(3) 0.057(2) -0.0084(19) 0.0153(17) -0.0044(19)
C02D 0.045(2) 0.060(3) 0.076(3) -0.015(2) 0.0102(19) 0.0026(19)
C02E 0.043(2) 0.064(3) 0.062(2) -0.015(2) 0.0032(17) 0.0064(18)
C02F 0.055(2) 0.071(3) 0.058(2) -0.010(2) 0.0209(18) -0.010(2)
C02G 0.055(2) 0.082(3) 0.056(2) -0.003(2) 0.0200(18) 0.000(2)
C02H 0.062(3) 0.064(3) 0.057(2) -0.0045(19) 0.0204(19) -0.002(2)
C02I 0.058(2) 0.083(3) 0.052(2) -0.012(2) 0.0215(18) -0.008(2)
C02J 0.057(3) 0.090(3) 0.054(2) -0.005(2) 0.0225(19) -0.005(2)
C02K 0.061(2) 0.067(3) 0.049(2) -0.0031(18) 0.0167(17) -0.004(2)
C02L 0.056(2) 0.088(3) 0.063(2) -0.015(2) 0.028(2) -0.005(2)
C02M 0.065(3) 0.065(3) 0.051(2) -0.0065(19) 0.0084(19) 0.004(2)
C02N 0.059(3) 0.082(3) 0.078(3) -0.013(2) 0.030(2) -0.014(2)
C02O 0.042(2) 0.084(3) 0.066(2) -0.005(2) 0.0102(18) 0.009(2)
C02P 0.054(3) 0.078(3) 0.073(3) -0.024(2) 0.003(2) 0.007(2)
C02Q 0.075(3) 0.087(3) 0.0432(19) 0.003(2) 0.0186(19) 0.008(3)
C02R 0.048(2) 0.072(3) 0.062(2) 0.005(2) 0.0082(18) -0.001(2)
C02S 0.057(3) 0.074(3) 0.063(3) -0.013(2) 0.005(2) 0.010(2)
C02T 0.057(3) 0.089(3) 0.064(2) -0.008(2) 0.024(2) 0.005(2)
C02U 0.062(3) 0.086(3) 0.069(3) -0.014(2) 0.030(2) -0.019(2)
C02V 0.064(3) 0.094(4) 0.064(2) -0.017(2) 0.033(2) -0.018(2)
C02W 0.063(3) 0.097(4) 0.078(3) -0.012(3) 0.043(2) -0.021(3)
C02X 0.066(3) 0.088(3) 0.052(2) -0.005(2) 0.024(2) 0.001(2)
C02Y 0.065(3) 0.085(3) 0.060(2) -0.014(2) 0.034(2) -0.021(2)
C02Z 0.050(2) 0.073(3) 0.088(3) -0.007(2) 0.018(2) -0.007(2)
C030 0.049(2) 0.086(3) 0.060(2) -0.005(2) 0.0087(18) 0.003(2)
C031 0.055(2) 0.093(4) 0.080(3) -0.036(3) 0.030(2) -0.021(2)
C032 0.066(3) 0.069(3) 0.061(2) 0.008(2) 0.022(2) -0.008(2)
C033 0.051(2) 0.077(3) 0.082(3) -0.028(3) 0.010(2) -0.005(2)
C034 0.048(2) 0.071(3) 0.073(3) 0.004(2) 0.0083(19) 0.016(2)
C035 0.062(3) 0.082(3) 0.075(3) -0.001(2) 0.019(2) 0.023(2)
C036 0.057(2) 0.076(3) 0.068(3) -0.015(2) 0.019(2) 0.007(2)
C037 0.070(3) 0.102(4) 0.064(3) -0.025(3) -0.005(2) 0.020(3)
C038 0.058(3) 0.092(4) 0.072(3) 0.000(3) 0.009(2) 0.027(3)
C039 0.083(3) 0.099(4) 0.045(2) 0.002(2) 0.020(2) -0.002(3)
C03A 0.067(3) 0.070(3) 0.071(3) -0.005(2) 0.004(2) 0.008(2)
C03B 0.087(3) 0.095(4) 0.050(2) 0.008(2) 0.020(2) 0.018(3)
C03C 0.054(3) 0.102(4) 0.082(3) -0.034(3) 0.001(2) 0.006(3)
C03D 0.060(3) 0.102(4) 0.068(3) 0.011(3) 0.026(2) -0.002(3)
C03E 0.057(3) 0.112(4) 0.076(3) 0.019(3) 0.024(2) 0.028(3)
C03F 0.081(3) 0.098(4) 0.061(3) -0.022(2) 0.032(2) -0.023(3)
C03G 0.055(3) 0.111(4) 0.089(4) -0.026(3) 0.007(3) -0.018(3)
C03H 0.051(2) 0.085(3) 0.093(3) 0.009(3) 0.025(2) 0.003(2)
C03I 0.078(4) 0.099(4) 0.064(3) -0.009(3) 0.000(2) 0.019(3)
C03J 0.068(3) 0.108(4) 0.070(3) -0.030(3) 0.017(2) -0.010(3)
C03K 0.062(3) 0.081(3) 0.100(4) -0.007(3) 0.023(3) -0.016(3)
C03L 0.087(4) 0.135(5) 0.043(2) 0.015(3) 0.020(2) 0.013(4)
C03N 0.095(4) 0.102(4) 0.060(3) 0.008(3) 0.024(3) 0.035(3)
C03O 0.067(3) 0.134(5) 0.086(3) -0.049(4) 0.027(3) -0.002(3)
C03P 0.103(4) 0.089(4) 0.065(3) 0.011(3) 0.019(3) -0.006(3)
C03Q 0.056(3) 0.121(5) 0.110(5) -0.023(4) 0.014(3) -0.025(3)
C03R 0.102(4) 0.091(4) 0.066(3) 0.010(3) 0.019(3) 0.002(3)
C03S 0.067(3) 0.144(6) 0.080(3) -0.048(4) -0.004(3) 0.036(3)
C03T 0.106(4) 0.099(4) 0.065(3) -0.011(3) 0.027(3) -0.007(3)
C03U 0.104(4) 0.135(5) 0.059(3) 0.005(3) 0.019(3) -0.024(4)
C03V 0.066(3) 0.134(5) 0.090(4) -0.007(4) 0.033(3) 0.002(3)
C03W 0.075(3) 0.075(4) 0.122(5) -0.009(3) 0.020(3) -0.003(3)
C03Y 0.078(4) 0.156(5) 0.101(4) -0.040(4) 0.000(3) 0.065(4)
C03Z 0.074(4) 0.130(5) 0.114(5) -0.030(4) -0.007(3) 0.053(4)
C040 0.152(7) 0.168(7) 0.066(3) 0.035(4) 0.039(4) 0.071(6)
C042 0.091(5) 0.175(9) 0.118(5) 0.004(5) 0.015(4) -0.057(5)
C043 0.079(5) 0.209(10) 0.154(7) 0.056(7) 0.048(5) 0.011(5)
C044 0.089(5) 0.153(8) 0.302(15) 0.045(10) 0.051(7) -0.032(6)
C045 0.128(6) 0.154(5) 0.168(7) -0.079(5) -0.055(5) 0.082(5)
C046 0.069(4) 0.299(12) 0.124(6) -0.025(6) 0.029(4) 0.064(6)
C047 0.077(4) 0.224(11) 0.156(8) 0.011(7) 0.001(5) -0.061(6)
C1 0.047(2) 0.057(2) 0.064(2) 0.0109(18) 0.0198(18) 0.0037(18)

loop_
_atom_type_symbol
_atom_type_description
_atom_type_scat_dispersion_real
_atom_type_scat_dispersion_imag
_atom_type_scat_source
C C 0.0181 0.0091 'International Tables Vol C Tables 4.2.6.8 and 6.1.1.4'
H H 0.0000 0.0000 'International Tables Vol C Tables 4.2.6.8 and 6.1.1.4'
Cl Cl 0.3639 0.7018 'International Tables Vol C Tables 4.2.6.8 and 6.1.1.4'
O O 0.0492 0.0322 'International Tables Vol C Tables 4.2.6.8 and 6.1.1.4'

loop_
_geom_angle_atom_site_label_1
_geom_angle_atom_site_label_2
_geom_angle_atom_site_label_3
_geom_angle
_geom_angle_site_symmetry_1
_geom_angle_site_symmetry_3
_geom_angle_publ_flag
C00Q O00E C032 113.9(3) . . ?
C01B O00H C031 119.8(3) . . ?
C01K O00I C03E 119.0(3) . . ?
C01O O00J C03D 118.5(3) . . ?
C028 O00K C036 118.2(3) . . ?
C01Z O00L C03N 117.7(3) . . ?
C01Y O00M C03S 119.6(3) . . ?
C02M O00N C03R 120.4(4) . . ?
C00S C00O C00R 106.5(3) . . ?
C00U C00O C00R 135.6(3) . . ?
C00U C00O C00S 117.9(3) . . ?
C016 C00P C00T 122.5(4) . . ?
C016 C00P C01V 126.2(4) . . ?
C01V C00P C00T 111.1(3) . . ?
O00E C00Q C00U 116.8(3) . . ?
C019 C00Q O00E 120.2(3) . . ?
C019 C00Q C00U 123.0(4) . . ?
C00Z C00R C00O 129.5(3) . . ?
C015 C00R C00O 108.6(3) . . ?
C015 C00R C00Z 121.9(3) . . ?
C010 C00S C00O 122.5(4) . . ?
C010 C00S C012 126.3(4) . . ?
C012 C00S C00O 111.2(3) . . ?
C00P C00T C00W 106.3(3) . . ?
C01H C00T C00P 117.8(3) . . ?
C01H C00T C00W 135.8(4) . . ?
C00O C00U C00Q 119.8(3) . . ?
C00O C00U H00U 120.1 . . ?
C00Q C00U H00U 120.1 . . ?
C00Y C00V C01A 119.1(4) . . ?
C00Y C00V C02C 114.7(4) . . ?
C01A C00V C02C 126.2(4) . . ?
C022 C00W C00T 109.6(3) . . ?
C022 C00W C1 121.9(4) . . ?
C1 C00W C00T 128.5(4) . . ?
C018 C00X C011 108.7(3) . . ?
C018 C00X C02A 122.1(4) . . ?
C02A C00X C011 129.2(4) . . ?
C00V C00Y C014 122.1(4) . . ?
C00V C00Y C020 126.2(4) . . ?
C020 C00Y C014 111.7(3) . . ?
C01P C00Z C00R 123.1(3) . . ?
C01P C00Z C023 117.8(4) . . ?
C023 C00Z C00R 119.1(4) . . ?
C00S C010 C019 119.0(3) . . ?
C00S C010 C01L 116.4(4) . . ?
C019 C010 C01L 124.5(3) . . ?
C013 C011 C00X 106.3(3) . . ?
C01S C011 C00X 135.1(4) . . ?
C01S C011 C013 118.6(3) . . ?
C00S C012 C015 105.4(3) . . ?
C01B C012 C00S 115.6(3) . . ?
C01B C012 C015 139.0(4) . . ?
C01C C013 C011 122.4(4) . . ?
C01C C013 C01F 126.3(4) . . ?
C01F C013 C011 111.2(3) . . ?
C00Y C014 C021 105.7(4) . . ?
C01Q C014 C00Y 118.0(4) . . ?
C01Q C014 C021 136.3(4) . . ?
C00R C015 C012 108.3(3) . . ?
C00R C015 C01J 119.7(3) . . ?
C01J C015 C012 132.0(4) . . ?
C00P C016 C017 118.7(4) . . ?
C00P C016 C01T 115.8(4) . . ?
C01T C016 C017 125.5(3) . . ?
C016 C017 C01A 121.1(3) . . ?
C028 C017 C016 118.9(3) . . ?
C028 C017 C01A 120.0(4) . . ?
C00X C018 C01E 119.9(4) . . ?
C00X C018 C01F 108.2(3) . . ?
C01E C018 C01F 131.9(4) . . ?
C00Q C019 C010 117.7(3) . . ?
C00Q C019 C01W 120.3(3) . . ?
C010 C019 C01W 122.0(3) . . ?
C00V C01A C017 120.8(4) . . ?
C01O C01A C00V 119.4(3) . . ?
C01O C01A C017 119.7(3) . . ?
O00H C01B C012 120.2(3) . . ?
O00H C01B C01R 120.4(3) . . ?
C012 C01B C01R 119.3(4) . . ?
C013 C01C C01G 115.9(4) . . ?
C013 C01C C01W 118.6(3) . . ?
C01W C01C C01G 125.6(3) . . ?
C025 C01E C018 119.2(4) . . ?
C025 C01E C02G 117.8(4) . . ?
C02G C01E C018 123.0(4) . . ?
C013 C01F C018 105.5(3) . . ?
C01K C01F C013 115.8(3) . . ?
C01K C01F C018 138.6(4) . . ?
C01C C01G H01G 120.0 . . ?
C029 C01G C01C 120.0(4) . . ?
C029 C01G H01G 120.0 . . ?
C00T C01H H01H 119.8 . . ?
C00T C01H C028 120.4(4) . . ?
C028 C01H H01H 119.8 . . ?
C027 C01J C015 119.3(4) . . ?
C02U C01J C015 123.0(4) . . ?
C02U C01J C027 117.7(4) . . ?
O00I C01K C01F 120.2(3) . . ?
O00I C01K C029 120.4(4) . . ?
C01F C01K C029 119.3(4) . . ?
C010 C01L H01L 120.3 . . ?
C01R C01L C010 119.4(4) . . ?
C01R C01L H01L 120.3 . . ?
C035 C01M C1 122.2(4) . . ?
C035 C01M H01M 116(3) . . ?
C1 C01M H01M 122(3) . . ?
C034 C01N C026 121.8(4) . . ?
C1 C01N C026 119.8(4) . . ?
C1 C01N C034 118.4(4) . . ?
O00J C01O C01A 115.7(3) . . ?
O00J C01O C01Q 123.0(4) . . ?
C01A C01O C01Q 121.3(4) . . ?
C00Z C01P H01P 118.9 . . ?
C02F C01P C00Z 122.2(4) . . ?
C02F C01P H01P 118.9 . . ?
C014 C01Q C01O 120.1(4) . . ?
C014 C01Q H01Q 119.9 . . ?
C01O C01Q H01Q 119.9 . . ?
C01B C01R H01R 118.5 . . ?
C01L C01R C01B 122.9(4) . . ?
C01L C01R H01R 118.5 . . ?
C011 C01S H01S 120.5 . . ?
C011 C01S C01Z 118.9(4) . . ?
C01Z C01S H01S 120.5 . . ?
C016 C01T H01T 120.1 . . ?
C02B C01T C016 119.9(3) . . ?
C02B C01T H01T 120.1 . . ?
C026 C01U H01U 118.4 . . ?
C02R C01U H01U 118.4 . . ?
C02R C01U C026 123.2(4) . . ?
C00P C01V C022 105.5(3) . . ?
C01Y C01V C00P 115.9(3) . . ?
C01Y C01V C022 138.6(4) . . ?
C01C C01W C019 121.9(3) . . ?
C01Z C01W C019 119.6(4) . . ?
C01Z C01W C01C 118.6(3) . . ?
C026 C01X C022 118.3(4) . . ?
C02O C01X C022 123.8(4) . . ?
C02O C01X C026 117.9(4) . . ?
O00M C01Y C01V 121.5(3) . . ?
O00M C01Y C02B 119.4(4) . . ?
C01V C01Y C02B 119.1(4) . . ?
O00L C01Z C01S 120.8(4) . . ?
C01W C01Z O00L 116.2(3) . . ?
C01W C01Z C01S 122.9(4) . . ?
C00Y C020 C02E 105.0(4) . . ?
C02M C020 C00Y 116.3(4) . . ?
C02M C020 C02E 138.6(4) . . ?
C014 C021 C02D 129.2(4) . . ?
C02E C021 C014 109.4(4) . . ?
C02E C021 C02D 121.4(4) . . ?
C00W C022 C01V 107.5(3) . . ?
C00W C022 C01X 120.2(3) . . ?
C01X C022 C01V 131.9(4) . . ?
C00Z C023 C027 119.7(4) . . ?
C02Y C023 C00Z 118.2(4) . . ?
C02Y C023 C027 122.1(4) . . ?
C01E C025 C02K 120.6(4) . . ?
C02J C025 C01E 118.6(4) . . ?
C02J C025 C02K 120.7(4) . . ?
C01U C026 C01N 121.6(4) . . ?
C01U C026 C01X 117.9(4) . . ?
C01X C026 C01N 120.5(3) . . ?
C01J C027 C023 120.2(4) . . ?
C02V C027 C01J 118.5(4) . . ?
C02V C027 C023 121.1(4) . . ?
O00K C028 C017 115.1(3) . . ?
O00K C028 C01H 123.2(4) . . ?
C017 C028 C01H 121.7(4) . . ?
C01G C029 C01K 122.5(4) . . ?
C01G C029 H029 118.7 . . ?
C01K C029 H029 118.7 . . ?
C02K C02A C00X 119.2(4) . . ?
C02K C02A C02Q 117.5(4) . . ?
C02Q C02A C00X 123.3(4) . . ?
C01T C02B C01Y 122.9(4) . . ?
C01T C02B H02B 118.6 . . ?
C01Y C02B H02B 118.6 . . ?
C00V C02C H02C 119.5 . . ?
C02H C02C C00V 120.9(4) . . ?
C02H C02C H02C 119.5 . . ?
C02Z C02D C021 123.0(4) . . ?
C02Z C02D C033 119.0(4) . . ?
C033 C02D C021 117.9(4) . . ?
C021 C02E C020 108.0(3) . . ?
C021 C02E C02S 120.5(4) . . ?
C02S C02E C020 131.4(4) . . ?
C01P C02F H02F 119.9 . . ?
C01P C02F C02I 120.2(4) . . ?
C02I C02F H02F 119.9 . . ?
C01E C02G H02G 119.2 . . ?
C02T C02G C01E 121.6(4) . . ?
C02T C02G H02G 119.2 . . ?
C02C C02H H02H 118.9 . . ?
C02C C02H C02M 122.1(4) . . ?
C02M C02H H02H 118.9 . . ?
C02F C02I C03F 121.9(4) . . ?
C02Y C02I C02F 117.8(4) . . ?
C02Y C02I C03F 120.3(4) . . ?
C025 C02J H02J 118.8 . . ?
C02L C02J C025 122.3(4) . . ?
C02L C02J H02J 118.8 . . ?
C02A C02K C025 119.0(4) . . ?
C02X C02K C025 122.3(4) . . ?
C02X C02K C02A 118.7(4) . . ?
C02J C02L H02L 120.4 . . ?
C02J C02L C02T 119.3(4) . . ?
C02T C02L H02L 120.4 . . ?
O00N C02M C020 121.5(4) . . ?
O00N C02M C02H 118.9(4) . . ?
C020 C02M C02H 119.5(4) . . ?
C02U C02N H02N 119.9 . . ?
C02U C02N C02W 120.2(4) . . ?
C02W C02N H02N 119.9 . . ?
C01X C02O H02O 119.5 . . ?
C030 C02O C01X 121.0(4) . . ?
C030 C02O H02O 119.5 . . ?
C02S C02P C033 120.9(4) . . ?
C02S C02P C03C 117.1(5) . . ?
C03C C02P C033 121.9(5) . . ?
C02A C02Q H02Q 119.3 . . ?
C03B C02Q C02A 121.4(4) . . ?
C03B C02Q H02Q 119.3 . . ?
C01U C02R H02R 120.7 . . ?
C01U C02R C030 118.6(4) . . ?
C030 C02R H02R 120.7 . . ?
C02P C02S C02E 118.4(5) . . ?
C03A C02S C02E 122.8(5) . . ?
C03A C02S C02P 118.5(4) . . ?
C02G C02T C02L 120.3(5) . . ?
C02G C02T H02T 119.8 . . ?
C02L C02T H02T 119.8 . . ?
C01J C02U H02U 119.1 . . ?
C02N C02U C01J 121.8(4) . . ?
C02N C02U H02U 119.1 . . ?
C027 C02V H02V 118.8 . . ?
C02W C02V C027 122.3(4) . . ?
C02W C02V H02V 118.8 . . ?
C02N C02W H02W 120.3 . . ?
C02V C02W C02N 119.4(4) . . ?
C02V C02W H02W 120.3 . . ?
C02K C02X H02X 118.4 . . ?
C039 C02X C02K 123.3(4) . . ?
C039 C02X H02X 118.4 . . ?
C023 C02Y H02Y 118.1 . . ?
C02I C02Y C023 123.8(4) . . ?
C02I C02Y H02Y 118.1 . . ?
C02D C02Z H02Z 119.3 . . ?
C03K C02Z C02D 121.5(5) . . ?
C03K C02Z H02Z 119.3 . . ?
C02O C030 C02R 121.3(4) . . ?
C02O C030 H030 119.3 . . ?
C02R C030 H030 119.3 . . ?
O00H C031 H03A 109.5 . . ?
O00H C031 H03B 109.5 . . ?
O00H C031 H03C 109.5 . . ?
H03A C031 H03B 109.5 . . ?
H03A C031 H03C 109.5 . . ?
H03B C031 H03C 109.5 . . ?
O00E C032 H03D 109.5 . . ?
O00E C032 H03E 109.5 . . ?
O00E C032 H03F 109.5 . . ?
H03D C032 H03E 109.5 . . ?
H03D C032 H03F 109.5 . . ?
H03E C032 H03F 109.5 . . ?
C02D C033 C02P 120.7(4) . . ?
C03G C033 C02D 117.4(5) . . ?
C03G C033 C02P 121.9(5) . . ?
C01N C034 H034 118.6 . . ?
C038 C034 C01N 122.8(4) . . ?
C038 C034 H034 118.6 . . ?
C01M C035 H035 119.5 . . ?
C01M C035 C038 121.0(5) . . ?
C038 C035 H035 119.5 . . ?
O00K C036 H03 109.5 . . ?
O00K C036 H 109.5 . . ?
O00K C036 HA 109.5 . . ?
H03 C036 H 109.5 . . ?
H03 C036 HA 109.5 . . ?
H C036 HA 109.5 . . ?
C03C C037 H037 120.0 . . ?
C03C C037 C03I 120.0(5) . . ?
C03I C037 H037 120.0 . . ?
C034 C038 C035 118.2(4) . . ?
C034 C038 C03Y 121.7(4) . . ?
C035 C038 C03Y 120.0(5) . . ?
C02X C039 C03B 117.6(4) . . ?
C02X C039 C03L 120.0(4) . . ?
C03B C039 C03L 122.3(5) . . ?
C02S C03A H1 119.0 . . ?
C03I C03A C02S 121.9(5) . . ?
C03I C03A H1 119.0 . . ?
C02Q C03B C039 121.3(5) . . ?
C02Q C03B H03G 119.3 . . ?
C039 C03B H03G 119.3 . . ?
C02P C03C H2 118.8 . . ?
C037 C03C C02P 122.5(5) . . ?
C037 C03C H2 118.8 . . ?
O00J C03D H3 109.5 . . ?
O00J C03D HB 109.5 . . ?
O00J C03D HC 109.5 . . ?
H3 C03D HB 109.5 . . ?
H3 C03D HC 109.5 . . ?
HB C03D HC 109.5 . . ?
O00I C03E H03H 109.5 . . ?
O00I C03E H03I 109.5 . . ?
O00I C03E H03J 109.5 . . ?
H03H C03E H03I 109.5 . . ?
H03H C03E H03J 109.5 . . ?
H03I C03E H03J 109.5 . . ?
C02I C03F C03T 107.6(4) . . ?
C03J C03F C02I 112.6(4) . . ?
C03J C03F C03T 105.2(5) . . ?
C03O C03F C02I 111.0(4) . . ?
C03O C03F C03J 112.6(5) . . ?
C03O C03F C03T 107.4(5) . . ?
C033 C03G H4 118.1 . . ?
C03Q C03G C033 123.8(5) . . ?
C03Q C03G H4 118.1 . . ?
Cl16 C03H Cl17 109.7(3) . . ?
Cl16 C03H Cl15 111.8(3) . . ?
Cl16 C03H H10 108.0 . . ?
Cl17 C03H Cl15 111.3(3) . . ?
Cl17 C03H H10 108.0 . . ?
Cl15 C03H H10 108.0 . . ?
C037 C03I H5 120.1 . . ?
C03A C03I C037 119.8(6) . . ?
C03A C03I H5 120.1 . . ?
C03F C03J H03K 109.5 . . ?
C03F C03J H03L 109.5 . . ?
C03F C03J H03M 109.5 . . ?
H03K C03J H03L 109.5 . . ?
H03K C03J H03M 109.5 . . ?
H03L C03J H03M 109.5 . . ?
C02Z C03K H6 119.6 . . ?
C02Z C03K C03Q 120.8(6) . . ?
C03Q C03K H6 119.6 . . ?
C039 C03L C03U 107.4(5) . . ?
C03P C03L C039 111.7(4) . . ?
C03P C03L C03U 108.2(5) . . ?
C03P C03L C040 110.2(6) . . ?
C040 C03L C039 111.3(4) . . ?
C040 C03L C03U 107.8(5) . . ?
O00L C03N H03N 109.5 . . ?
O00L C03N H03O 109.5 . . ?
O00L C03N H03P 109.5 . . ?
H03N C03N H03O 109.5 . . ?
H03N C03N H03P 109.5 . . ?
H03O C03N H03P 109.5 . . ?
C03F C03O H03Q 109.5 . . ?
C03F C03O H03R 109.5 . . ?
C03F C03O H03S 109.5 . . ?
H03Q C03O H03R 109.5 . . ?
H03Q C03O H03S 109.5 . . ?
H03R C03O H03S 109.5 . . ?
C03L C03P H03T 109.5 . . ?
C03L C03P H03U 109.5 . . ?
C03L C03P H03V 109.5 . . ?
H03T C03P H03U 109.5 . . ?
H03T C03P H03V 109.5 . . ?
H03U C03P H03V 109.5 . . ?
C03G C03Q C03K 117.3(5) . . ?
C03G C03Q C042 121.5(6) . . ?
C03K C03Q C042 120.9(6) . . ?
O00N C03R H7 109.5 . . ?
O00N C03R HD 109.5 . . ?
O00N C03R HE 109.5 . . ?
H7 C03R HD 109.5 . . ?
H7 C03R HE 109.5 . . ?
HD C03R HE 109.5 . . ?
O00M C03S H8 109.5 . . ?
O00M C03S HF 109.5 . . ?
O00M C03S HG 109.5 . . ?
H8 C03S HF 109.5 . . ?
H8 C03S HG 109.5 . . ?
HF C03S HG 109.5 . . ?
C03F C03T H03W 109.5 . . ?
C03F C03T H03X 109.5 . . ?
C03F C03T H03Y 109.5 . . ?
H03W C03T H03X 109.5 . . ?
H03W C03T H03Y 109.5 . . ?
H03X C03T H03Y 109.5 . . ?
C03L C03U H03Z 109.5 . . ?
C03L C03U HH 109.5 . . ?
C03L C03U HI 109.5 . . ?
H03Z C03U HH 109.5 . . ?
H03Z C03U HI 109.5 . . ?
HH C03U HI 109.5 . . ?
Cl8 C03V Cl6 110.7(3) . . ?
Cl8 C03V H11 108.7 . . ?
Cl6 C03V H11 108.7 . . ?
Cl7 C03V Cl8 109.9(3) . . ?
Cl7 C03V Cl6 110.2(4) . . ?
Cl7 C03V H11 108.7 . . ?
Cl C03W H12 108.3 . . ?
Cl1 C03W Cl 110.6(4) . . ?
Cl1 C03W Cl2 110.8(4) . . ?
Cl1 C03W H12 108.3 . . ?
Cl2 C03W Cl 110.4(3) . . ?
Cl2 C03W H12 108.3 . . ?
C03Z C03Y C038 113.0(5) . . ?
C03Z C03Y C045 106.7(6) . . ?
C03Z C03Y C046 109.1(7) . . ?
C045 C03Y C038 107.0(6) . . ?
C045 C03Y C046 112.1(7) . . ?
C046 C03Y C038 109.0(6) . . ?
C03Y C03Z H9 109.5 . . ?
C03Y C03Z HJ 109.5 . . ?
C03Y C03Z HK 109.5 . . ?
H9 C03Z HJ 109.5 . . ?
H9 C03Z HK 109.5 . . ?
HJ C03Z HK 109.5 . . ?
C03L C040 H04A 109.5 . . ?
C03L C040 H04B 109.5 . . ?
C03L C040 H04C 109.5 . . ?
H04A C040 H04B 109.5 . . ?
H04A C040 H04C 109.5 . . ?
H04B C040 H04C 109.5 . . ?
C03Q C042 C043 109.9(7) . . ?
C03Q C042 C047 112.5(7) . . ?
C043 C042 C047 104.8(8) . . ?
C044 C042 C03Q 108.1(8) . . ?
C044 C042 C043 110.7(8) . . ?
C044 C042 C047 110.8(8) . . ?
C042 C043 H04D 109.5 . . ?
C042 C043 H04E 109.5 . . ?
C042 C043 H04F 109.5 . . ?
H04D C043 H04E 109.5 . . ?
H04D C043 H04F 109.5 . . ?
H04E C043 H04F 109.5 . . ?
C042 C044 H04G 109.5 . . ?
C042 C044 H04H 109.5 . . ?
C042 C044 H04I 109.5 . . ?
H04G C044 H04H 109.5 . . ?
H04G C044 H04I 109.5 . . ?
H04H C044 H04I 109.5 . . ?
C03Y C045 H04J 109.5 . . ?
C03Y C045 H04K 109.5 . . ?
C03Y C045 H04L 109.5 . . ?
H04J C045 H04K 109.5 . . ?
H04J C045 H04L 109.5 . . ?
H04K C045 H04L 109.5 . . ?
C03Y C046 H04M 109.5 . . ?
C03Y C046 H04N 109.5 . . ?
C03Y C046 H04O 109.5 . . ?
H04M C046 H04N 109.5 . . ?
H04M C046 H04O 109.5 . . ?
H04N C046 H04O 109.5 . . ?
C042 C047 H04P 109.5 . . ?
C042 C047 H04Q 109.5 . . ?
C042 C047 H04R 109.5 . . ?
H04P C047 H04Q 109.5 . . ?
H04P C047 H04R 109.5 . . ?
H04Q C047 H04R 109.5 . . ?
C01M C1 C00W 123.9(4) . . ?
C01N C1 C00W 118.8(4) . . ?
C01N C1 C01M 117.3(4) . . ?

loop_
_geom_bond_atom_site_label_1
_geom_bond_atom_site_label_2
_geom_bond_distance
_geom_bond_site_symmetry_2
_geom_bond_publ_flag
Cl16 C03H 1.754(5) . ?
Cl17 C03H 1.756(5) . ?
Cl8 C03V 1.774(6) . ?
Cl6 C03V 1.776(6) . ?
Cl15 C03H 1.757(5) . ?
Cl7 C03V 1.751(7) . ?
Cl C03W 1.763(6) . ?
Cl1 C03W 1.739(7) . ?
Cl2 C03W 1.742(6) . ?
O00E C00Q 1.391(4) . ?
O00E C032 1.406(5) . ?
O00H C01B 1.355(5) . ?
O00H C031 1.436(5) . ?
O00I C01K 1.360(5) . ?
O00I C03E 1.419(5) . ?
O00J C01O 1.358(5) . ?
O00J C03D 1.419(5) . ?
O00K C028 1.370(5) . ?
O00K C036 1.421(5) . ?
O00L C01Z 1.389(5) . ?
O00L C03N 1.417(6) . ?
O00M C01Y 1.354(5) . ?
O00M C03S 1.436(6) . ?
O00N C02M 1.366(5) . ?
O00N C03R 1.437(7) . ?
C00O C00R 1.463(5) . ?
C00O C00S 1.416(5) . ?
C00O C00U 1.375(5) . ?
C00P C00T 1.419(5) . ?
C00P C016 1.398(5) . ?
C00P C01V 1.416(6) . ?
C00Q C00U 1.406(5) . ?
C00Q C019 1.377(5) . ?
C00R C00Z 1.437(5) . ?
C00R C015 1.398(5) . ?
C00S C010 1.387(5) . ?
C00S C012 1.412(5) . ?
C00T C00W 1.460(5) . ?
C00T C01H 1.383(6) . ?
C00U H00U 0.9500 . ?
C00V C00Y 1.398(5) . ?
C00V C01A 1.402(6) . ?
C00V C02C 1.429(6) . ?
C00W C022 1.395(6) . ?
C00W C1 1.428(5) . ?
C00X C011 1.469(5) . ?
C00X C018 1.387(6) . ?
C00X C02A 1.440(6) . ?
C00Y C014 1.430(6) . ?
C00Y C020 1.407(6) . ?
C00Z C01P 1.409(6) . ?
C00Z C023 1.412(6) . ?
C010 C019 1.423(5) . ?
C010 C01L 1.430(5) . ?
C011 C013 1.417(5) . ?
C011 C01S 1.376(6) . ?
C012 C015 1.492(5) . ?
C012 C01B 1.406(5) . ?
C013 C01C 1.400(5) . ?
C013 C01F 1.404(6) . ?
C014 C01Q 1.384(6) . ?
C014 C021 1.457(5) . ?
C015 C01J 1.446(5) . ?
C016 C017 1.414(6) . ?
C016 C01T 1.413(5) . ?
C017 C01A 1.493(5) . ?
C017 C028 1.392(6) . ?
C018 C01E 1.446(5) . ?
C018 C01F 1.501(5) . ?
C019 C01W 1.493(5) . ?
C01A C01O 1.398(6) . ?
C01B C01R 1.430(6) . ?
C01C C01G 1.416(5) . ?
C01C C01W 1.408(6) . ?
C01E C025 1.410(6) . ?
C01E C02G 1.413(6) . ?
C01F C01K 1.399(6) . ?
C01G H01G 0.9500 . ?
C01G C029 1.367(6) . ?
C01H H01H 0.9500 . ?
C01H C028 1.408(5) . ?
C01J C027 1.420(6) . ?
C01J C02U 1.420(6) . ?
C01K C029 1.431(6) . ?
C01L H01L 0.9500 . ?
C01L C01R 1.364(6) . ?
C01M C035 1.361(6) . ?
C01M C1 1.415(6) . ?
C01M H01M 0.99(5) . ?
C01N C026 1.454(6) . ?
C01N C034 1.425(6) . ?
C01N C1 1.410(6) . ?
C01O C01Q 1.418(5) . ?
C01P H01P 0.9500 . ?
C01P C02F 1.387(6) . ?
C01Q H01Q 0.9500 . ?
C01R H01R 0.9500 . ?
C01S H01S 0.9500 . ?
C01S C01Z 1.416(5) . ?
C01T H01T 0.9500 . ?
C01T C02B 1.359(6) . ?
C01U H01U 0.9500 . ?
C01U C026 1.419(6) . ?
C01U C02R 1.341(6) . ?
C01V C01Y 1.379(6) . ?
C01V C022 1.505(5) . ?
C01W C01Z 1.382(6) . ?
C01X C022 1.445(5) . ?
C01X C026 1.423(5) . ?
C01X C02O 1.421(6) . ?
C01Y C02B 1.444(5) . ?
C020 C02E 1.502(6) . ?
C020 C02M 1.369(6) . ?
C021 C02D 1.457(6) . ?
C021 C02E 1.396(6) . ?
C023 C027 1.461(6) . ?
C023 C02Y 1.406(6) . ?
C025 C02J 1.408(6) . ?
C025 C02K 1.472(6) . ?
C027 C02V 1.408(6) . ?
C029 H029 0.9500 . ?
C02A C02K 1.411(6) . ?
C02A C02Q 1.421(7) . ?
C02B H02B 0.9500 . ?
C02C H02C 0.9500 . ?
C02C C02H 1.341(6) . ?
C02D C02Z 1.390(7) . ?
C02D C033 1.422(6) . ?
C02E C02S 1.448(6) . ?
C02F H02F 0.9500 . ?
C02F C02I 1.396(6) . ?
C02G H02G 0.9500 . ?
C02G C02T 1.361(6) . ?
C02H H02H 0.9500 . ?
C02H C02M 1.444(6) . ?
C02I C02Y 1.372(6) . ?
C02I C03F 1.538(6) . ?
C02J H02J 0.9500 . ?
C02J C02L 1.351(7) . ?
C02K C02X 1.403(6) . ?
C02L H02L 0.9500 . ?
C02L C02T 1.398(7) . ?
C02N H02N 0.9500 . ?
C02N C02U 1.373(6) . ?
C02N C02W 1.388(7) . ?
C02O H02O 0.9500 . ?
C02O C030 1.363(6) . ?
C02P C02S 1.424(7) . ?
C02P C033 1.434(8) . ?
C02P C03C 1.425(7) . ?
C02Q H02Q 0.9500 . ?
C02Q C03B 1.368(6) . ?
C02R H02R 0.9500 . ?
C02R C030 1.401(6) . ?
C02S C03A 1.413(7) . ?
C02T H02T 0.9500 . ?
C02U H02U 0.9500 . ?
C02V H02V 0.9500 . ?
C02V C02W 1.369(7) . ?
C02W H02W 0.9500 . ?
C02X H02X 0.9500 . ?
C02X C039 1.370(7) . ?
C02Y H02Y 0.9500 . ?
C02Z H02Z 0.9500 . ?
C02Z C03K 1.374(7) . ?
C030 H030 0.9500 . ?
C031 H03A 0.9800 . ?
C031 H03B 0.9800 . ?
C031 H03C 0.9800 . ?
C032 H03D 0.9800 . ?
C032 H03E 0.9800 . ?
C032 H03F 0.9800 . ?
C033 C03G 1.413(7) . ?
C034 H034 0.9500 . ?
C034 C038 1.357(7) . ?
C035 H035 0.9500 . ?
C035 C038 1.395(7) . ?
C036 H03 0.9800 . ?
C036 H 0.9800 . ?
C036 HA 0.9800 . ?
C037 H037 0.9500 . ?
C037 C03C 1.365(9) . ?
C037 C03I 1.385(8) . ?
C038 C03Y 1.535(7) . ?
C039 C03B 1.394(7) . ?
C039 C03L 1.542(6) . ?
C03A H1 0.9500 . ?
C03A C03I 1.375(7) . ?
C03B H03G 0.9500 . ?
C03C H2 0.9500 . ?
C03D H3 0.9800 . ?
C03D HB 0.9800 . ?
C03D HC 0.9800 . ?
C03E H03H 0.9800 . ?
C03E H03I 0.9800 . ?
C03E H03J 0.9800 . ?
C03F C03J 1.489(7) . ?
C03F C03O 1.485(7) . ?
C03F C03T 1.593(8) . ?
C03G H4 0.9500 . ?
C03G C03Q 1.361(9) . ?
C03H H10 1.0000 . ?
C03I H5 0.9500 . ?
C03J H03K 0.9800 . ?
C03J H03L 0.9800 . ?
C03J H03M 0.9800 . ?
C03K H6 0.9500 . ?
C03K C03Q 1.419(8) . ?
C03L C03P 1.500(8) . ?
C03L C03U 1.546(9) . ?
C03L C040 1.536(9) . ?
C03N H03N 0.9800 . ?
C03N H03O 0.9800 . ?
C03N H03P 0.9800 . ?
C03O H03Q 0.9800 . ?
C03O H03R 0.9800 . ?
C03O H03S 0.9800 . ?
C03P H03T 0.9800 . ?
C03P H03U 0.9800 . ?
C03P H03V 0.9800 . ?
C03Q C042 1.535(9) . ?
C03R H7 0.9800 . ?
C03R HD 0.9800 . ?
C03R HE 0.9800 . ?
C03S H8 0.9800 . ?
C03S HF 0.9800 . ?
C03S HG 0.9800 . ?
C03T H03W 0.9800 . ?
C03T H03X 0.9800 . ?
C03T H03Y 0.9800 . ?
C03U H03Z 0.9800 . ?
C03U HH 0.9800 . ?
C03U HI 0.9800 . ?
C03V H11 1.0000 . ?
C03W H12 1.0000 . ?
C03Y C03Z 1.518(8) . ?
C03Y C045 1.528(12) . ?
C03Y C046 1.534(13) . ?
C03Z H9 0.9800 . ?
C03Z HJ 0.9800 . ?
C03Z HK 0.9800 . ?
C040 H04A 0.9800 . ?
C040 H04B 0.9800 . ?
C040 H04C 0.9800 . ?
C042 C043 1.551(13) . ?
C042 C044 1.449(12) . ?
C042 C047 1.562(11) . ?
C043 H04D 0.9800 . ?
C043 H04E 0.9800 . ?
C043 H04F 0.9800 . ?
C044 H04G 0.9800 . ?
C044 H04H 0.9800 . ?
C044 H04I 0.9800 . ?
C045 H04J 0.9800 . ?
C045 H04K 0.9800 . ?
C045 H04L 0.9800 . ?
C046 H04M 0.9800 . ?
C046 H04N 0.9800 . ?
C046 H04O 0.9800 . ?
C047 H04P 0.9800 . ?
C047 H04Q 0.9800 . ?
C047 H04R 0.9800 . ?

loop_
_geom_torsion_atom_site_label_1
_geom_torsion_atom_site_label_2
_geom_torsion_atom_site_label_3
_geom_torsion_atom_site_label_4
_geom_torsion
_geom_torsion_site_symmetry_1
_geom_torsion_site_symmetry_2
_geom_torsion_site_symmetry_3
_geom_torsion_site_symmetry_4
_geom_torsion_publ_flag
O00E C00Q C00U C00O -177.7(3) . . . . ?
O00E C00Q C019 C010 175.3(3) . . . . ?
O00E C00Q C019 C01W -4.5(6) . . . . ?
O00H C01B C01R C01L 179.7(4) . . . . ?
O00I C01K C029 C01G 176.6(4) . . . . ?
O00J C01O C01Q C014 -177.5(4) . . . . ?
O00M C01Y C02B C01T -178.0(4) . . . . ?
C00O C00R C00Z C01P 5.1(7) . . . . ?
C00O C00R C00Z C023 -178.0(4) . . . . ?
C00O C00R C015 C012 -2.1(5) . . . . ?
C00O C00R C015 C01J 178.5(4) . . . . ?
C00O C00S C010 C019 0.7(6) . . . . ?
C00O C00S C010 C01L 179.0(4) . . . . ?
C00O C00S C012 C015 0.4(4) . . . . ?
C00O C00S C012 C01B -179.2(4) . . . . ?
C00P C00T C00W C022 1.7(4) . . . . ?
C00P C00T C00W C1 178.5(4) . . . . ?
C00P C00T C01H C028 -1.2(6) . . . . ?
C00P C016 C017 C01A 177.2(4) . . . . ?
C00P C016 C017 C028 -0.5(6) . . . . ?
C00P C016 C01T C02B -1.7(6) . . . . ?
C00P C01V C01Y O00M -179.3(4) . . . . ?
C00P C01V C01Y C02B -1.0(6) . . . . ?
C00P C01V C022 C00W 2.1(4) . . . . ?
C00P C01V C022 C01X -170.3(4) . . . . ?
C00Q C019 C01W C01C 73.8(5) . . . . ?
C00Q C019 C01W C01Z -104.3(5) . . . . ?
C00R C00O C00S C010 179.9(4) . . . . ?
C00R C00O C00S C012 -1.7(4) . . . . ?
C00R C00O C00U C00Q 178.3(4) . . . . ?
C00R C00Z C01P C02F 179.0(4) . . . . ?
C00R C00Z C023 C027 0.7(6) . . . . ?
C00R C00Z C023 C02Y -179.8(4) . . . . ?
C00R C015 C01J C027 -1.5(6) . . . . ?
C00R C015 C01J C02U 179.4(4) . . . . ?
C00S C00O C00R C00Z -177.8(4) . . . . ?
C00S C00O C00R C015 2.4(4) . . . . ?
C00S C00O C00U C00Q 2.4(6) . . . . ?
C00S C010 C019 C00Q 2.3(6) . . . . ?
C00S C010 C019 C01W -178.0(4) . . . . ?
C00S C010 C01L C01R -1.3(6) . . . . ?
C00S C012 C015 C00R 1.1(5) . . . . ?
C00S C012 C015 C01J -179.6(4) . . . . ?
C00S C012 C01B O00H 179.7(4) . . . . ?
C00S C012 C01B C01R 1.4(6) . . . . ?
C00T C00P C016 C017 0.3(6) . . . . ?
C00T C00P C016 C01T 179.7(4) . . . . ?
C00T C00P C01V C01Y -178.8(4) . . . . ?
C00T C00P C01V C022 -1.1(4) . . . . ?
C00T C00W C022 C01V -2.3(4) . . . . ?
C00T C00W C022 C01X 171.1(3) . . . . ?
C00T C00W C1 C01M 11.7(7) . . . . ?
C00T C00W C1 C01N -169.2(4) . . . . ?
C00T C01H C028 O00K -178.4(4) . . . . ?
C00T C01H C028 C017 1.0(6) . . . . ?
C00U C00O C00R C00Z 6.0(8) . . . . ?
C00U C00O C00R C015 -173.8(4) . . . . ?
C00U C00O C00S C010 -3.1(6) . . . . ?
C00U C00O C00S C012 175.3(4) . . . . ?
C00U C00Q C019 C010 -3.1(6) . . . . ?
C00U C00Q C019 C01W 177.2(4) . . . . ?
C00V C00Y C014 C01Q -0.4(6) . . . . ?
C00V C00Y C014 C021 -178.6(4) . . . . ?
C00V C00Y C020 C02E 176.1(4) . . . . ?
C00V C00Y C020 C02M -5.4(6) . . . . ?
C00V C01A C01O O00J 178.8(3) . . . . ?
C00V C01A C01O C01Q -0.8(6) . . . . ?
C00V C02C C02H C02M -2.5(7) . . . . ?
C00W C00T C01H C028 174.1(4) . . . . ?
C00X C011 C013 C01C 176.4(4) . . . . ?
C00X C011 C013 C01F -1.2(5) . . . . ?
C00X C011 C01S C01Z -178.5(4) . . . . ?
C00X C018 C01E C025 3.5(6) . . . . ?
C00X C018 C01E C02G -174.5(4) . . . . ?
C00X C018 C01F C013 2.6(4) . . . . ?
C00X C018 C01F C01K -172.2(5) . . . . ?
C00X C02A C02K C025 0.4(6) . . . . ?
C00X C02A C02K C02X 178.9(4) . . . . ?
C00X C02A C02Q C03B -179.3(5) . . . . ?
C00Y C00V C01A C017 175.7(4) . . . . ?
C00Y C00V C01A C01O -0.9(6) . . . . ?
C00Y C00V C02C C02H -0.2(6) . . . . ?
C00Y C014 C01Q C01O -1.4(6) . . . . ?
C00Y C014 C021 C02D -177.9(4) . . . . ?
C00Y C014 C021 C02E 3.2(5) . . . . ?
C00Y C020 C02E C021 3.4(5) . . . . ?
C00Y C020 C02E C02S -173.9(4) . . . . ?
C00Y C020 C02M O00N -175.5(4) . . . . ?
C00Y C020 C02M C02H 2.4(6) . . . . ?
C00Z C00R C015 C012 178.1(4) . . . . ?
C00Z C00R C015 C01J -1.3(6) . . . . ?
C00Z C01P C02F C02I -0.4(7) . . . . ?
C00Z C023 C027 C01J -3.5(7) . . . . ?
C00Z C023 C027 C02V -178.0(5) . . . . ?
C00Z C023 C02Y C02I 1.9(8) . . . . ?
C010 C00S C012 C015 178.8(4) . . . . ?
C010 C00S C012 C01B -0.9(6) . . . . ?
C010 C019 C01W C01C -106.0(5) . . . . ?
C010 C019 C01W C01Z 76.0(5) . . . . ?
C010 C01L C01R C01B 1.9(6) . . . . ?
C011 C00X C018 C01E 176.4(4) . . . . ?
C011 C00X C018 C01F -3.3(5) . . . . ?
C011 C00X C02A C02K -178.6(4) . . . . ?
C011 C00X C02A C02Q 3.3(7) . . . . ?
C011 C013 C01C C01G -177.0(4) . . . . ?
C011 C013 C01C C01W 2.1(6) . . . . ?
C011 C013 C01F C018 -0.8(4) . . . . ?
C011 C013 C01F C01K 175.4(4) . . . . ?
C011 C01S C01Z O00L 179.0(4) . . . . ?
C011 C01S C01Z C01W 2.1(7) . . . . ?
C012 C00S C010 C019 -177.4(4) . . . . ?
C012 C00S C010 C01L 0.8(6) . . . . ?
C012 C015 C01J C027 179.3(4) . . . . ?
C012 C015 C01J C02U 0.2(8) . . . . ?
C012 C01B C01R C01L -2.0(6) . . . . ?
C013 C011 C01S C01Z 1.6(6) . . . . ?
C013 C01C C01G C029 -0.1(6) . . . . ?
C013 C01C C01W C019 -176.5(4) . . . . ?
C013 C01C C01W C01Z 1.6(6) . . . . ?
C013 C01F C01K O00I -176.8(4) . . . . ?
C013 C01F C01K C029 3.6(6) . . . . ?
C014 C00Y C020 C02E -1.4(5) . . . . ?
C014 C00Y C020 C02M 177.0(4) . . . . ?
C014 C021 C02D C02Z 8.7(7) . . . . ?
C014 C021 C02D C033 -174.1(4) . . . . ?
C014 C021 C02E C020 -4.1(5) . . . . ?
C014 C021 C02E C02S 173.5(4) . . . . ?
C015 C00R C00Z C01P -175.1(4) . . . . ?
C015 C00R C00Z C023 1.7(6) . . . . ?
C015 C012 C01B O00H 0.2(8) . . . . ?
C015 C012 C01B C01R -178.1(5) . . . . ?
C015 C01J C027 C023 3.9(7) . . . . ?
C015 C01J C027 C02V 178.5(4) . . . . ?
C015 C01J C02U C02N -179.8(5) . . . . ?
C016 C00P C00T C00W -176.0(4) . . . . ?
C016 C00P C00T C01H 0.6(6) . . . . ?
C016 C00P C01V C01Y -3.2(6) . . . . ?
C016 C00P C01V C022 174.5(4) . . . . ?
C016 C017 C01A C00V 108.5(5) . . . . ?
C016 C017 C01A C01O -74.8(5) . . . . ?
C016 C017 C028 O00K 179.3(3) . . . . ?
C016 C017 C028 C01H -0.1(6) . . . . ?
C016 C01T C02B C01Y -2.3(6) . . . . ?
C017 C016 C01T C02B 177.7(4) . . . . ?
C017 C01A C01O O00J 2.1(6) . . . . ?
C017 C01A C01O C01Q -177.5(4) . . . . ?
C018 C00X C011 C013 2.8(5) . . . . ?
C018 C00X C011 C01S -177.1(4) . . . . ?
C018 C00X C02A C02K 2.5(6) . . . . ?
C018 C00X C02A C02Q -175.6(4) . . . . ?
C018 C01E C025 C02J 179.2(4) . . . . ?
C018 C01E C025 C02K -0.6(6) . . . . ?
C018 C01E C02G C02T 179.3(4) . . . . ?
C018 C01F C01K O00I -2.3(8) . . . . ?
C018 C01F C01K C029 178.1(5) . . . . ?
C019 C00Q C00U C00O 0.7(6) . . . . ?
C019 C010 C01L C01R 176.9(4) . . . . ?
C019 C01W C01Z O00L -2.6(6) . . . . ?
C019 C01W C01Z C01S 174.5(4) . . . . ?
C01A C00V C00Y C014 1.5(6) . . . . ?
C01A C00V C00Y C020 -175.8(4) . . . . ?
C01A C00V C02C C02H 180.0(4) . . . . ?
C01A C017 C028 O00K 1.6(6) . . . . ?
C01A C017 C028 C01H -177.8(4) . . . . ?
C01A C01O C01Q C014 2.0(6) . . . . ?
C01B C012 C015 C00R -179.4(5) . . . . ?
C01B C012 C015 C01J -0.1(9) . . . . ?
C01C C013 C01F C018 -178.2(4) . . . . ?
C01C C013 C01F C01K -2.1(6) . . . . ?
C01C C01G C029 C01K 1.9(6) . . . . ?
C01C C01W C01Z O00L 179.3(4) . . . . ?
C01C C01W C01Z C01S -3.7(7) . . . . ?
C01E C018 C01F C013 -177.1(4) . . . . ?
C01E C018 C01F C01K 8.1(9) . . . . ?
C01E C025 C02J C02L 2.1(7) . . . . ?
C01E C025 C02K C02A -1.3(6) . . . . ?
C01E C025 C02K C02X -179.8(4) . . . . ?
C01E C02G C02T C02L 0.9(7) . . . . ?
C01F C013 C01C C01G 0.2(6) . . . . ?
C01F C013 C01C C01W 179.2(4) . . . . ?
C01F C018 C01E C025 -176.8(4) . . . . ?
C01F C018 C01E C02G 5.2(7) . . . . ?
C01F C01K C029 C01G -3.8(6) . . . . ?
C01G C01C C01W C019 2.4(6) . . . . ?
C01G C01C C01W C01Z -179.5(4) . . . . ?
C01H C00T C00W C022 -174.0(4) . . . . ?
C01H C00T C00W C1 2.8(8) . . . . ?
C01J C027 C02V C02W 3.7(8) . . . . ?
C01L C010 C019 C00Q -175.8(4) . . . . ?
C01L C010 C019 C01W 3.9(6) . . . . ?
C01M C035 C038 C034 -0.7(9) . . . . ?
C01M C035 C038 C03Y -178.3(6) . . . . ?
C01N C034 C038 C035 0.7(8) . . . . ?
C01N C034 C038 C03Y 178.3(6) . . . . ?
C01P C00Z C023 C027 177.7(4) . . . . ?
C01P C00Z C023 C02Y -2.7(6) . . . . ?
C01P C02F C02I C02Y -0.6(7) . . . . ?
C01P C02F C02I C03F 178.7(5) . . . . ?
C01Q C014 C021 C02D 4.3(8) . . . . ?
C01Q C014 C021 C02E -174.6(5) . . . . ?
C01S C011 C013 C01C -3.6(6) . . . . ?
C01S C011 C013 C01F 178.8(4) . . . . ?
C01T C016 C017 C01A -2.2(6) . . . . ?
C01T C016 C017 C028 -179.9(4) . . . . ?
C01U C02R C030 C02O 1.1(7) . . . . ?
C01V C00P C00T C00W -0.3(5) . . . . ?
C01V C00P C00T C01H 176.3(4) . . . . ?
C01V C00P C016 C017 -174.8(4) . . . . ?
C01V C00P C016 C01T 4.7(6) . . . . ?
C01V C01Y C02B C01T 3.8(7) . . . . ?
C01W C01C C01G C029 -179.0(4) . . . . ?
C01X C02O C030 C02R 0.6(8) . . . . ?
C01Y C01V C022 C00W 178.9(5) . . . . ?
C01Y C01V C022 C01X 6.5(8) . . . . ?
C020 C00Y C014 C01Q 177.3(4) . . . . ?
C020 C00Y C014 C021 -1.0(5) . . . . ?
C020 C02E C02S C02P 179.6(4) . . . . ?
C020 C02E C02S C03A 4.9(8) . . . . ?
C021 C014 C01Q C01O 176.2(4) . . . . ?
C021 C02D C02Z C03K 177.3(5) . . . . ?
C021 C02D C033 C02P -1.1(7) . . . . ?
C021 C02D C033 C03G -179.2(4) . . . . ?
C021 C02E C02S C02P 2.6(6) . . . . ?
C021 C02E C02S C03A -172.1(4) . . . . ?
C022 C00W C1 C01M -171.8(4) . . . . ?
C022 C00W C1 C01N 7.3(6) . . . . ?
C022 C01V C01Y O00M 4.1(8) . . . . ?
C022 C01V C01Y C02B -177.6(5) . . . . ?
C022 C01X C026 C01N 5.6(6) . . . . ?
C022 C01X C026 C01U -174.8(4) . . . . ?
C022 C01X C02O C030 174.9(4) . . . . ?
C023 C00Z C01P C02F 2.1(7) . . . . ?
C023 C027 C02V C02W 178.3(5) . . . . ?
C025 C01E C02G C02T 1.3(7) . . . . ?
C025 C02J C02L C02T 0.1(7) . . . . ?
C025 C02K C02X C039 178.7(5) . . . . ?
C026 C01N C034 C038 -178.4(5) . . . . ?
C026 C01N C1 C00W -2.2(6) . . . . ?
C026 C01N C1 C01M 177.0(4) . . . . ?
C026 C01U C02R C030 -0.8(7) . . . . ?
C026 C01X C022 C00W -0.6(6) . . . . ?
C026 C01X C022 C01V 171.0(4) . . . . ?
C026 C01X C02O C030 -2.6(7) . . . . ?
C027 C01J C02U C02N 1.1(8) . . . . ?
C027 C023 C02Y C02I -178.6(5) . . . . ?
C027 C02V C02W C02N -3.7(9) . . . . ?
C028 C017 C01A C00V -73.8(5) . . . . ?
C028 C017 C01A C01O 102.8(5) . . . . ?
C02A C00X C011 C013 -176.1(4) . . . . ?
C02A C00X C011 C01S 3.9(8) . . . . ?
C02A C00X C018 C01E -4.5(6) . . . . ?
C02A C00X C018 C01F 175.7(4) . . . . ?
C02A C02K C02X C039 0.2(7) . . . . ?
C02A C02Q C03B C039 0.5(8) . . . . ?
C02C C00V C00Y C014 -178.4(4) . . . . ?
C02C C00V C00Y C020 4.3(6) . . . . ?
C02C C00V C01A C017 -4.4(6) . . . . ?
C02C C00V C01A C01O 178.9(4) . . . . ?
C02C C02H C02M O00N 179.3(4) . . . . ?
C02C C02H C02M C020 1.4(7) . . . . ?
C02D C021 C02E C020 176.9(4) . . . . ?
C02D C021 C02E C02S -5.4(6) . . . . ?
C02D C02Z C03K C03Q 2.5(8) . . . . ?
C02D C033 C03G C03Q 1.1(9) . . . . ?
C02E C020 C02M O00N 2.2(8) . . . . ?
C02E C020 C02M C02H -179.9(5) . . . . ?
C02E C021 C02D C02Z -172.5(4) . . . . ?
C02E C021 C02D C033 4.6(6) . . . . ?
C02E C02S C03A C03I 178.8(5) . . . . ?
C02F C02I C02Y C023 -0.1(8) . . . . ?
C02F C02I C03F C03J 0.6(8) . . . . ?
C02F C02I C03F C03O 127.9(6) . . . . ?
C02F C02I C03F C03T -114.9(5) . . . . ?
C02G C01E C025 C02J -2.7(6) . . . . ?
C02G C01E C025 C02K 177.5(4) . . . . ?
C02J C025 C02K C02A 178.9(4) . . . . ?
C02J C025 C02K C02X 0.4(7) . . . . ?
C02J C02L C02T C02G -1.6(7) . . . . ?
C02K C025 C02J C02L -178.1(4) . . . . ?
C02K C02A C02Q C03B 2.6(7) . . . . ?
C02K C02X C039 C03B 2.8(8) . . . . ?
C02K C02X C039 C03L -174.8(5) . . . . ?
C02M C020 C02E C021 -174.5(5) . . . . ?
C02M C020 C02E C02S 8.2(9) . . . . ?
C02O C01X C022 C00W -178.1(4) . . . . ?
C02O C01X C022 C01V -6.5(7) . . . . ?
C02O C01X C026 C01N -176.8(4) . . . . ?
C02O C01X C026 C01U 2.9(6) . . . . ?
C02P C02S C03A C03I 4.0(7) . . . . ?
C02P C033 C03G C03Q -177.0(6) . . . . ?
C02Q C02A C02K C025 178.6(4) . . . . ?
C02Q C02A C02K C02X -2.9(6) . . . . ?
C02R C01U C026 C01N 178.4(4) . . . . ?
C02R C01U C026 C01X -1.3(6) . . . . ?
C02S C02P C033 C02D -1.6(7) . . . . ?
C02S C02P C033 C03G 176.4(5) . . . . ?
C02S C02P C03C C037 2.0(7) . . . . ?
C02S C03A C03I C037 -0.1(8) . . . . ?
C02U C01J C027 C023 -177.0(4) . . . . ?
C02U C01J C027 C02V -2.3(7) . . . . ?
C02U C02N C02W C02V 2.3(9) . . . . ?
C02W C02N C02U C01J -1.0(8) . . . . ?
C02X C039 C03B C02Q -3.2(9) . . . . ?
C02X C039 C03L C03P -51.0(8) . . . . ?
C02X C039 C03L C03U 67.5(7) . . . . ?
C02X C039 C03L C040 -174.6(6) . . . . ?
C02Y C023 C027 C01J 177.0(5) . . . . ?
C02Y C023 C027 C02V 2.4(7) . . . . ?
C02Y C02I C03F C03J 179.9(5) . . . . ?
C02Y C02I C03F C03O -52.8(7) . . . . ?
C02Y C02I C03F C03T 64.4(6) . . . . ?
C02Z C02D C033 C02P 176.2(4) . . . . ?
C02Z C02D C033 C03G -1.9(7) . . . . ?
C02Z C03K C03Q C03G -3.3(10) . . . . ?
C02Z C03K C03Q C042 -177.5(7) . . . . ?
C031 O00H C01B C012 -179.4(4) . . . . ?
C031 O00H C01B C01R -1.1(6) . . . . ?
C032 O00E C00Q C00U -98.8(4) . . . . ?
C032 O00E C00Q C019 82.8(5) . . . . ?
C033 C02D C02Z C03K 0.2(7) . . . . ?
C033 C02P C02S C02E 0.9(7) . . . . ?
C033 C02P C02S C03A 175.8(4) . . . . ?
C033 C02P C03C C037 -178.6(5) . . . . ?
C033 C03G C03Q C03K 1.5(10) . . . . ?
C033 C03G C03Q C042 175.7(7) . . . . ?
C034 C01N C026 C01U -4.6(6) . . . . ?
C034 C01N C026 C01X 175.0(4) . . . . ?
C034 C01N C1 C00W 178.6(4) . . . . ?
C034 C01N C1 C01M -2.3(6) . . . . ?
C034 C038 C03Y C03Z 1.7(10) . . . . ?
C034 C038 C03Y C045 118.8(7) . . . . ?
C034 C038 C03Y C046 -119.8(7) . . . . ?
C035 C01M C1 C00W -178.5(4) . . . . ?
C035 C01M C1 C01N 2.4(7) . . . . ?
C035 C038 C03Y C03Z 179.2(6) . . . . ?
C035 C038 C03Y C045 -63.6(9) . . . . ?
C035 C038 C03Y C046 57.8(9) . . . . ?
C036 O00K C028 C017 -172.2(4) . . . . ?
C036 O00K C028 C01H 7.2(6) . . . . ?
C03B C039 C03L C03P 131.5(6) . . . . ?
C03B C039 C03L C03U -110.0(6) . . . . ?
C03B C039 C03L C040 7.9(9) . . . . ?
C03C C02P C02S C02E -179.8(4) . . . . ?
C03C C02P C02S C03A -4.8(7) . . . . ?
C03C C02P C033 C02D 179.1(5) . . . . ?
C03C C02P C033 C03G -2.9(8) . . . . ?
C03C C037 C03I C03A -2.8(8) . . . . ?
C03D O00J C01O C01A -177.8(4) . . . . ?
C03D O00J C01O C01Q 1.8(6) . . . . ?
C03E O00I C01K C01F 179.9(4) . . . . ?
C03E O00I C01K C029 -0.6(6) . . . . ?
C03F C02I C02Y C023 -179.5(5) . . . . ?
C03G C03Q C042 C043 -113.8(8) . . . . ?
C03G C03Q C042 C044 125.3(9) . . . . ?
C03G C03Q C042 C047 2.6(12) . . . . ?
C03I C037 C03C C02P 1.8(8) . . . . ?
C03K C03Q C042 C043 60.2(10) . . . . ?
C03K C03Q C042 C044 -60.7(11) . . . . ?
C03K C03Q C042 C047 176.6(8) . . . . ?
C03L C039 C03B C02Q 174.4(5) . . . . ?
C03N O00L C01Z C01S -13.8(6) . . . . ?
C03N O00L C01Z C01W 163.3(4) . . . . ?
C03R O00N C02M C020 -174.4(5) . . . . ?
C03R O00N C02M C02H 7.7(6) . . . . ?
C03S O00M C01Y C01V -177.6(5) . . . . ?
C03S O00M C01Y C02B 4.1(7) . . . . ?
C1 C00W C022 C01V -179.4(4) . . . . ?
C1 C00W C022 C01X -5.9(6) . . . . ?
C1 C01M C035 C038 -0.9(8) . . . . ?
C1 C01N C026 C01U 176.1(4) . . . . ?
C1 C01N C026 C01X -4.2(6) . . . . ?
C1 C01N C034 C038 0.8(7) . . . . ?

loop_
_smtbx_masks_void_nr
_smtbx_masks_void_average_x
_smtbx_masks_void_average_y
_smtbx_masks_void_average_z
_smtbx_masks_void_volume
_smtbx_masks_void_count_electrons
_smtbx_masks_void_content
1 0.000 0.000 0.500 863.1 310.0 ?
2 -0.500 0.500 0.000 863.1 310.0 ?
